data_1577303
loop_
_publ_author_name
'Soldner, Simon'
'\"O\,cal, \"Omer E'
'Shoyama, Kazutaka'
'Horneber, Dominik'
'D\"ureth, Johannes'
'H\"ofling, Sven'
'Klembt, Sebastian'
'Stolte, Matthias'
'W\"urthner, Frank'

_publ_section_title
;
 Colour by Design: Tuning the Solid-State Emission of Coronene Bisimide by
 Tailored Matrices
;
_journal_name_full 'Chemical Science'
_journal_paper_doi 10.1039/D6SC02467J
_journal_year 2026
_chemical_formula_moiety '2(C100 H106 N2 O4), 2(C18 H12), 5(C7 H8)'
_chemical_formula_sum 'C271 H276 N4 O8'
_chemical_formula_weight 3716.97
_space_group_crystal_system monoclinic
_space_group_IT_number 14
_space_group_name_Hall '-P 2ybc'
_space_group_name_H-M_alt 'P 1 21/c 1'
_atom_sites_solution_hydrogens geom
_atom_sites_solution_primary dual
_atom_sites_solution_secondary difmap
_audit_creation_method SHELXL-2019/3
_audit_update_record
;
2026-03-23 deposited with the CCDC.	2026-05-28 downloaded from the CCDC.
;
_cell_angle_alpha 90
_cell_angle_beta 90.52(6)
_cell_angle_gamma 90
_cell_formula_units_Z 2
_cell_length_a 11.982(4)
_cell_length_b 28.663(4)
_cell_length_c 30.843(4)
_cell_measurement_reflns_used 37600
_cell_measurement_temperature 100(2)
_cell_measurement_theta_max 27.942
_cell_measurement_theta_min 0.846
_cell_volume 10592(4)
_computing_cell_refinement 'XDS (Kabsch, 2010)'
_computing_data_collection 'costum designed PXII GUI'
_computing_data_reduction 'XDS (Kabsch, 2010)'
_computing_structure_refinement 'SHELXL-2019/2 (Sheldrick, 2019)'
_computing_structure_solution 'SHELXT 2018/2 (Sheldrick, 2018)'
_diffrn_ambient_temperature 100(2)
_diffrn_measured_fraction_theta_full 0.988
_diffrn_measured_fraction_theta_max 0.789
_diffrn_measurement_device_type
;
Eiger2 X 16M, High Precision 1-Axis Goniostat with Staeubli sample changing
robot
;
_diffrn_measurement_method '180\deg \p scan'
_diffrn_radiation_type synchrotron
_diffrn_radiation_wavelength 0.61989
_diffrn_reflns_av_unetI/netI 0.0372
_diffrn_reflns_Laue_measured_fraction_full 0.988
_diffrn_reflns_Laue_measured_fraction_max 0.789
_diffrn_reflns_limit_h_max 18
_diffrn_reflns_limit_h_min -18
_diffrn_reflns_limit_k_max 40
_diffrn_reflns_limit_k_min -39
_diffrn_reflns_limit_l_max 39
_diffrn_reflns_limit_l_min 0
_diffrn_reflns_number 30236
_diffrn_reflns_point_group_measured_fraction_full 0.988
_diffrn_reflns_point_group_measured_fraction_max 0.789
_diffrn_reflns_theta_full 21.835
_diffrn_reflns_theta_max 27.942
_diffrn_reflns_theta_min 0.846
_diffrn_source 'P11@PETRA III, DESY, Hamburg, Germany'
_exptl_absorpt_coefficient_mu 0.053
_exptl_absorpt_correction_type none
_exptl_crystal_colour orange
_exptl_crystal_density_diffrn 1.165
_exptl_crystal_description needle
_exptl_crystal_F_000 3988
_exptl_crystal_size_max 0.100
_exptl_crystal_size_mid 0.030
_exptl_crystal_size_min 0.010
_refine_diff_density_max 0.589
_refine_diff_density_min -0.515
_refine_diff_density_rms 0.076
_refine_ls_extinction_method none
_refine_ls_goodness_of_fit_ref 1.052
_refine_ls_hydrogen_treatment constr
_refine_ls_matrix_type full
_refine_ls_number_parameters 1591
_refine_ls_number_reflns 30236
_refine_ls_number_restraints 1207
_refine_ls_restrained_S_all 1.041
_refine_ls_R_factor_all 0.1805
_refine_ls_R_factor_gt 0.1245
_refine_ls_shift/su_max 0.000
_refine_ls_shift/su_mean 0.000
_refine_ls_structure_factor_coef Fsqd
_refine_ls_weighting_details 'w=1/[\s^2^(Fo^2^)+(0.2649P)^2^+3.6700P] where P=(Fo^2^+2Fc^2^)/3'
_refine_ls_weighting_scheme calc
_refine_ls_wR_factor_gt 0.3984
_refine_ls_wR_factor_ref 0.4539
_reflns_Friedel_coverage 0.000
_reflns_number_gt 15304
_reflns_number_total 30236
_reflns_threshold_expression 'I > 2\s(I)'
_cod_data_source_file d6sc02467j2.cif
_cod_data_source_block siso-cdi-oeoe27-t_a_tw
_cod_original_sg_symbol_H-M 'P 21/c'
_cod_database_code 1577303
_shelx_shelxl_version_number 2019/3
_shelx_space_group_comment
;
The symmetry employed for this shelxl refinement is uniquely defined
by the following loop, which should always be used as a source of
symmetry information in preference to the above space-group names.
They are only intended as comments.
;
_shelx_estimated_absorpt_t_min 0.995
_shelx_estimated_absorpt_t_max 0.999

loop_
_space_group_symop_operation_xyz
'x, y, z'
'-x, y+1/2, -z+1/2'
'-x, -y, -z'
'x, -y-1/2, z-1/2'

loop_
_atom_site_label
_atom_site_type_symbol
_atom_site_fract_x
_atom_site_fract_y
_atom_site_fract_z
_atom_site_U_iso_or_equiv
_atom_site_adp_type
_atom_site_occupancy
_atom_site_site_symmetry_order
_atom_site_calc_flag
_atom_site_refinement_flags_posn
_atom_site_refinement_flags_adp
_atom_site_refinement_flags_occupancy
_atom_site_disorder_assembly
_atom_site_disorder_group
O1_1 O 1.23060(17) 0.53953(8) 0.23468(12) 0.0753(9) Uani 1 1 d . . . . .
O2_1 O 0.97226(17) 0.65581(7) 0.23120(10) 0.0643(7) Uani 1 1 d . . . . .
O3_1 O 0.27956(17) 0.38898(7) 0.22515(11) 0.0677(8) Uani 1 1 d . . . . .
O4_1 O 0.53543(17) 0.27582(7) 0.19948(11) 0.0682(8) Uani 1 1 d . . . . .
N1_1 N 1.10084(19) 0.59742(8) 0.23202(12) 0.0624(8) Uani 1 1 d . . . . .
N2_1 N 0.40865(19) 0.33223(8) 0.21503(12) 0.0581(8) Uani 1 1 d . . . . .
C1_1 C 1.0662(2) 0.46907(10) 0.22846(16) 0.0667(11) Uani 1 1 d . . . . .
H1_1 H 1.142072 0.459467 0.227768 0.080 Uiso 1 1 calc R U . . .
C2_1 C 1.0410(2) 0.51578(10) 0.23141(14) 0.0597(9) Uani 1 1 d . . . . .
C3_1 C 0.9286(2) 0.53087(9) 0.23266(13) 0.0561(9) Uani 1 1 d . . . . .
C4_1 C 0.8414(2) 0.49791(9) 0.23158(13) 0.0549(8) Uani 1 1 d . . . . .
C5_1 C 0.9007(2) 0.57873(9) 0.23435(14) 0.0568(9) Uani 1 1 d . . . . .
C6_1 C 0.7917(2) 0.59337(9) 0.23715(14) 0.0596(9) Uani 1 1 d . . . . .
H6_1 H 0.775909 0.625804 0.238623 0.072 Uiso 1 1 calc R U . . .
C7_1 C 0.7023(2) 0.56083(9) 0.23789(14) 0.0596(9) Uani 1 1 d . . . . .
C8_1 C 0.7285(2) 0.51282(9) 0.23395(13) 0.0556(8) Uani 1 1 d . . . . .
C9_1 C 0.5874(2) 0.57488(9) 0.24116(15) 0.0630(10) Uani 1 1 d . . . . .
C10_1 C 0.5056(2) 0.54158(10) 0.23939(15) 0.0627(10) Uani 1 1 d . . . . .
H10_1 H 0.429922 0.551082 0.241503 0.075 Uiso 1 1 calc R U . . .
C11_1 C 0.5297(2) 0.49344(10) 0.23454(14) 0.0594(9) Uani 1 1 d . . . . .
C12_1 C 0.6423(2) 0.47886(9) 0.23215(14) 0.0570(9) Uani 1 1 d . . . . .
C13_1 C 0.4440(2) 0.45939(10) 0.23146(15) 0.0623(10) Uani 1 1 d . . . . .
H13_1 H 0.368119 0.468792 0.233131 0.075 Uiso 1 1 calc R U . . .
C14_1 C 0.4692(2) 0.41312(9) 0.22611(14) 0.0579(9) Uani 1 1 d . . . . .
C15_1 C 0.5816(2) 0.39797(9) 0.22337(13) 0.0554(9) Uani 1 1 d . . . . .
C16_1 C 0.6684(2) 0.43102(9) 0.22697(13) 0.0558(9) Uani 1 1 d . . . . .
C17_1 C 0.6087(2) 0.35065(9) 0.21577(14) 0.0573(9) Uani 1 1 d . . . . .
C18_1 C 0.7178(2) 0.33634(10) 0.21390(15) 0.0635(10) Uani 1 1 d . . . . .
H18_1 H 0.733553 0.304343 0.208729 0.076 Uiso 1 1 calc R U . . .
C19_1 C 0.8076(2) 0.36792(10) 0.21946(15) 0.0630(10) Uani 1 1 d . . . . .
C20_1 C 0.7819(2) 0.41580(9) 0.22483(14) 0.0583(9) Uani 1 1 d . . . . .
C21_1 C 0.9230(2) 0.35343(10) 0.21945(17) 0.0690(12) Uani 1 1 d . . . . .
C22_1 C 1.0044(2) 0.38675(10) 0.22277(17) 0.0700(12) Uani 1 1 d . . . . .
H22_1 H 1.080205 0.377099 0.222617 0.084 Uiso 1 1 calc R U . . .
C23_1 C 0.9805(2) 0.43516(10) 0.22645(15) 0.0617(10) Uani 1 1 d . . . . .
C24_1 C 0.8681(2) 0.44954(10) 0.22774(14) 0.0583(9) Uani 1 1 d . . . . .
C25_1 C 1.1323(2) 0.55035(10) 0.23279(16) 0.0648(10) Uani 1 1 d . . . . .
C26_1 C 0.9900(2) 0.61444(10) 0.23237(14) 0.0593(9) Uani 1 1 d . . . . .
C27_1 C 0.3776(2) 0.37856(9) 0.22228(14) 0.0590(9) Uani 1 1 d . . . . .
C28_1 C 0.5190(2) 0.31623(10) 0.20923(14) 0.0588(9) Uani 1 1 d . . . . .
C29_1 C 1.1866(2) 0.63330(10) 0.23461(16) 0.0660(11) Uani 1 1 d . . . . .
C30_1 C 1.2360(3) 0.64928(11) 0.19687(17) 0.0712(11) Uani 1 1 d D U . . .
C31_1 C 1.3080(3) 0.68787(12) 0.20007(18) 0.0752(12) Uani 1 1 d . . . . .
H31_1 H 1.342136 0.699643 0.174637 0.090 Uiso 1 1 calc R U . . .
C32_1 C 1.3299(3) 0.70883(11) 0.23910(18) 0.0758(13) Uani 1 1 d . . . . .
H32_1 H 1.378435 0.735018 0.240548 0.091 Uiso 1 1 calc R U . . .
C33_1 C 1.2816(3) 0.69192(10) 0.27630(17) 0.0700(12) Uani 1 1 d . . . . .
H33_1 H 1.297869 0.706368 0.303349 0.084 Uiso 1 1 calc R U . . .
C34_1 C 1.2083(2) 0.65349(10) 0.27478(16) 0.0668(11) Uani 1 1 d . . . . .
C35_1 C 1.2166(7) 0.6288(3) 0.1537(2) 0.0776(17) Uani 0.799(9) 1 d D U P A 1
C36_1 C 1.2549(7) 0.5849(2) 0.1419(3) 0.085(2) Uani 0.799(9) 1 d D . P A 1
H36_1 H 1.286008 0.565044 0.163556 0.102 Uiso 0.799(9) 1 calc R U P A 1
C37_1 C 1.2490(6) 0.5692(2) 0.0995(3) 0.089(2) Uani 0.799(9) 1 d D . P A 1
H37_1 H 1.281831 0.540067 0.092491 0.107 Uiso 0.799(9) 1 calc R U P A 1
C38_1 C 1.1969(6) 0.5947(3) 0.0671(3) 0.0882(19) Uani 0.799(9) 1 d D U P A 1
C39_1 C 1.1564(5) 0.6394(2) 0.0791(3) 0.0878(19) Uani 0.799(9) 1 d D . P A 1
H39_1 H 1.120449 0.658413 0.057938 0.105 Uiso 0.799(9) 1 calc R U P A 1
C40_1 C 1.1687(5) 0.6556(2) 0.1211(3) 0.085(2) Uani 0.799(9) 1 d D . P A 1
H40_1 H 1.143326 0.686103 0.127826 0.102 Uiso 0.799(9) 1 calc R U P A 1
C41_1 C 1.1801(7) 0.5783(3) 0.0198(3) 0.094(2) Uani 0.799(9) 1 d D U P A 1
C42_1 C 1.0565(6) 0.5748(4) 0.0096(3) 0.107(3) Uani 0.799(9) 1 d D . P A 1
H42A_1 H 1.020798 0.604974 0.015179 0.161 Uiso 0.799(9) 1 calc R U P A 1
H42B_1 H 1.045905 0.566356 -0.020914 0.161 Uiso 0.799(9) 1 calc R U P A 1
H42C_1 H 1.022817 0.550890 0.028047 0.161 Uiso 0.799(9) 1 calc R U P A 1
C43_1 C 1.2337(6) 0.6142(3) -0.0111(3) 0.103(2) Uani 0.799(9) 1 d D . P A 1
H43A_1 H 1.313770 0.616631 -0.004675 0.155 Uiso 0.799(9) 1 calc R U P A 1
H43B_1 H 1.222915 0.604057 -0.041189 0.155 Uiso 0.799(9) 1 calc R U P A 1
H43C_1 H 1.198488 0.644749 -0.007039 0.155 Uiso 0.799(9) 1 calc R U P A 1
C44_1 C 1.2376(8) 0.5319(3) 0.0114(3) 0.115(3) Uani 0.799(9) 1 d D . P A 1
H44A_1 H 1.317363 0.534762 0.018171 0.173 Uiso 0.799(9) 1 calc R U P A 1
H44B_1 H 1.204636 0.507788 0.029866 0.173 Uiso 0.799(9) 1 calc R U P A 1
H44C_1 H 1.227724 0.523254 -0.019095 0.173 Uiso 0.799(9) 1 calc R U P A 1
C45_1 C 1.1555(3) 0.63688(11) 0.31500(16) 0.0695(11) Uani 1 1 d . . . . .
C46_1 C 1.0903(3) 0.66708(13) 0.33998(17) 0.0728(11) Uani 1 1 d . . . . .
H46_1 H 1.076464 0.697830 0.329765 0.087 Uiso 1 1 calc R U . . .
C47_1 C 1.0467(4) 0.65362(17) 0.3781(2) 0.0904(15) Uani 1 1 d . . . . .
H47_1 H 1.004947 0.675546 0.394460 0.108 Uiso 1 1 calc R U . . .
C48_1 C 1.0610(5) 0.60790(17) 0.3947(2) 0.0983(16) Uani 1 1 d . . . . .
C49_1 C 1.1251(5) 0.57797(15) 0.3699(2) 0.0980(17) Uani 1 1 d . . . . .
H49_1 H 1.137704 0.547090 0.379961 0.118 Uiso 1 1 calc R U . . .
C50_1 C 1.1718(4) 0.59155(13) 0.33062(19) 0.0826(13) Uani 1 1 d . . . . .
H50_1 H 1.214775 0.569962 0.314425 0.099 Uiso 1 1 calc R U . . .
C51_1 C 1.0099(8) 0.5950(2) 0.4389(3) 0.122(2) Uani 1 1 d . . . . .
C52_1 C 0.8898(7) 0.6065(3) 0.4409(3) 0.138(3) Uani 1 1 d . . . . .
H52A_1 H 0.879905 0.640324 0.438223 0.206 Uiso 1 1 calc R U . . .
H52B_1 H 0.859955 0.596024 0.468767 0.206 Uiso 1 1 calc R U . . .
H52C_1 H 0.849948 0.590777 0.417222 0.206 Uiso 1 1 calc R U . . .
C53_1 C 1.0305(11) 0.5427(3) 0.4480(3) 0.162(4) Uani 1 1 d . . . . .
H53A_1 H 0.996362 0.523972 0.424887 0.243 Uiso 1 1 calc R U . . .
H53B_1 H 0.997221 0.534311 0.475878 0.243 Uiso 1 1 calc R U . . .
H53C_1 H 1.110977 0.536672 0.449176 0.243 Uiso 1 1 calc R U . . .
C54_1 C 1.0784(10) 0.6232(3) 0.4745(3) 0.157(4) Uani 1 1 d . . . . .
H54A_1 H 1.156447 0.612969 0.474473 0.235 Uiso 1 1 calc R U . . .
H54B_1 H 1.046301 0.617512 0.503128 0.235 Uiso 1 1 calc R U . . .
H54C_1 H 1.074889 0.656673 0.467952 0.235 Uiso 1 1 calc R U . . .
C55_1 C 0.3230(2) 0.29664(9) 0.21285(14) 0.0581(9) Uani 1 1 d . . . . .
C56_1 C 0.2772(2) 0.28456(10) 0.17270(14) 0.0608(9) Uani 1 1 d D U . . .
C57_1 C 0.2051(3) 0.24629(11) 0.17114(16) 0.0679(11) Uani 1 1 d . . . . .
H57_1 H 0.173289 0.237226 0.144109 0.082 Uiso 1 1 calc R U . . .
C58_1 C 0.1791(2) 0.22132(10) 0.20797(15) 0.0651(10) Uani 1 1 d . . . . .
H58_1 H 0.129872 0.195390 0.206187 0.078 Uiso 1 1 calc R U . . .
C59_1 C 0.2251(2) 0.23428(10) 0.24748(15) 0.0618(10) Uani 1 1 d . . . . .
H59_1 H 0.206584 0.217177 0.272804 0.074 Uiso 1 1 calc R U . . .
C60_1 C 0.2983(2) 0.27215(10) 0.25076(14) 0.0591(9) Uani 1 1 d . . . . .
C61_1 C 0.3056(6) 0.3093(3) 0.1318(3) 0.0655(19) Uani 0.682(6) 1 d D U P B 1
C62_1 C 0.3631(5) 0.2865(2) 0.0983(3) 0.0766(19) Uani 0.682(6) 1 d D . P B 1
H62_1 H 0.388558 0.255431 0.102706 0.092 Uiso 0.682(6) 1 calc R U P B 1
C63_1 C 0.3826(5) 0.3075(2) 0.0602(3) 0.083(2) Uani 0.682(6) 1 d D . P B 1
H63_1 H 0.423174 0.291117 0.038715 0.100 Uiso 0.682(6) 1 calc R U P B 1
C64_1 C 0.3451(6) 0.3533(3) 0.0509(3) 0.0727(19) Uani 0.682(6) 1 d D U P B 1
C65_1 C 0.2877(6) 0.37489(19) 0.0839(3) 0.0736(18) Uani 0.682(6) 1 d D . P B 1
H65_1 H 0.259508 0.405428 0.078984 0.088 Uiso 0.682(6) 1 calc R U P B 1
C66_1 C 0.2693(5) 0.35478(18) 0.1232(2) 0.0695(17) Uani 0.682(6) 1 d D . P B 1
H66_1 H 0.231424 0.371814 0.145044 0.083 Uiso 0.682(6) 1 calc R U P B 1
C67_1 C 0.3600(6) 0.3774(3) 0.0071(3) 0.079(2) Uani 0.682(6) 1 d D U P B 1
C68_1 C 0.4212(6) 0.3464(3) -0.0245(3) 0.087(2) Uani 0.682(6) 1 d D . P B 1
H68A_1 H 0.429422 0.362783 -0.052194 0.130 Uiso 0.682(6) 1 calc R U P B 1
H68B_1 H 0.495230 0.338827 -0.012680 0.130 Uiso 0.682(6) 1 calc R U P B 1
H68C_1 H 0.378781 0.317592 -0.029103 0.130 Uiso 0.682(6) 1 calc R U P B 1
C69_1 C 0.2446(6) 0.3897(4) -0.0115(3) 0.092(3) Uani 0.682(6) 1 d D . P B 1
H69A_1 H 0.205106 0.409791 0.009035 0.138 Uiso 0.682(6) 1 calc R U P B 1
H69B_1 H 0.253238 0.406260 -0.039084 0.138 Uiso 0.682(6) 1 calc R U P B 1
H69C_1 H 0.201583 0.361086 -0.016307 0.138 Uiso 0.682(6) 1 calc R U P B 1
C70_1 C 0.4240(6) 0.4237(3) 0.0135(4) 0.089(2) Uani 0.682(6) 1 d D . P B 1
H70A_1 H 0.383716 0.443541 0.033969 0.133 Uiso 0.682(6) 1 calc R U P B 1
H70B_1 H 0.498961 0.417205 0.024946 0.133 Uiso 0.682(6) 1 calc R U P B 1
H70C_1 H 0.430011 0.439885 -0.014419 0.133 Uiso 0.682(6) 1 calc R U P B 1
C71_1 C 0.3507(3) 0.28346(10) 0.29337(14) 0.0612(9) Uani 1 1 d . . . . .
C72_1 C 0.4149(3) 0.25006(12) 0.31505(17) 0.0703(11) Uani 1 1 d . . . . .
H72_1 H 0.427820 0.220768 0.301588 0.084 Uiso 1 1 calc R U . . .
C73_1 C 0.4593(4) 0.25846(14) 0.35499(18) 0.0801(13) Uani 1 1 d . . . . .
H73_1 H 0.501998 0.234659 0.368711 0.096 Uiso 1 1 calc R U . . .
C74_1 C 0.4444(4) 0.30084(15) 0.37663(19) 0.0835(13) Uani 1 1 d . . . . .
C75_1 C 0.3802(5) 0.33413(14) 0.3549(2) 0.0927(15) Uani 1 1 d . . . . .
H75_1 H 0.367080 0.363340 0.368522 0.111 Uiso 1 1 calc R U . . .
C76_1 C 0.3351(4) 0.32597(12) 0.31423(17) 0.0767(12) Uani 1 1 d . . . . .
H76_1 H 0.292707 0.349746 0.300294 0.092 Uiso 1 1 calc R U . . .
C77_1 C 0.4906(7) 0.3086(2) 0.4214(2) 0.118(2) Uani 1 1 d . . . . .
C78_1 C 0.5905(13) 0.2825(5) 0.4314(5) 0.248(9) Uani 1 1 d . . . . .
H78A_1 H 0.578747 0.249566 0.424206 0.371 Uiso 1 1 calc R U . . .
H78B_1 H 0.652814 0.294775 0.414507 0.371 Uiso 1 1 calc R U . . .
H78C_1 H 0.607913 0.285420 0.462436 0.371 Uiso 1 1 calc R U . . .
C79_1 C 0.5073(14) 0.3586(3) 0.4322(4) 0.225(8) Uani 1 1 d . . . . .
H79A_1 H 0.439056 0.376071 0.425284 0.338 Uiso 1 1 calc R U . . .
H79B_1 H 0.524432 0.361744 0.463201 0.338 Uiso 1 1 calc R U . . .
H79C_1 H 0.569333 0.371099 0.415272 0.338 Uiso 1 1 calc R U . . .
C80_1 C 0.3985(17) 0.2969(11) 0.4541(4) 0.42(2) Uani 1 1 d . . . . .
H80A_1 H 0.331116 0.314778 0.447049 0.623 Uiso 1 1 calc R U . . .
H80B_1 H 0.381717 0.263449 0.452739 0.623 Uiso 1 1 calc R U . . .
H80C_1 H 0.424150 0.304925 0.483463 0.623 Uiso 1 1 calc R U . . .
C81_1 C 0.5573(3) 0.62551(10) 0.24653(17) 0.0757(13) Uani 1 1 d D . . . .
H81A_1 H 0.476549 0.629217 0.240384 0.091 Uiso 1 1 calc R U . . .
H81B_1 H 0.598171 0.643879 0.224612 0.091 Uiso 1 1 calc R U . . .
C82_1 C 0.5823(3) 0.64578(12) 0.29075(19) 0.0857(15) Uani 1 1 d D . . . .
H82A_1 H 0.566075 0.679635 0.289969 0.103 Uiso 1 1 calc R U . . .
H82B_1 H 0.662998 0.642053 0.296939 0.103 Uiso 1 1 calc R U . . .
C83_1 C 0.5176(4) 0.62417(15) 0.3275(2) 0.0975(15) Uani 1 1 d D U . . .
H83A_1 H 0.514438 0.589879 0.323861 0.117 Uiso 0.655(9) 1 calc R U P C 1
H83B_1 H 0.440241 0.636329 0.327447 0.117 Uiso 0.655(9) 1 calc R U P C 1
H83C_1 H 0.442087 0.615340 0.317080 0.117 Uiso 0.345(9) 1 calc R U P C 2
H83D_1 H 0.556016 0.595533 0.337571 0.117 Uiso 0.345(9) 1 calc R U P C 2
C84_1 C 0.5794(8) 0.6371(3) 0.3729(3) 0.110(3) Uani 0.655(9) 1 d D U P C 1
H84A_1 H 0.656081 0.624232 0.372223 0.132 Uiso 0.655(9) 1 calc R U P C 1
H84B_1 H 0.585996 0.671479 0.374777 0.132 Uiso 0.655(9) 1 calc R U P C 1
C85_1 C 0.5226(8) 0.6195(3) 0.4140(4) 0.118(3) Uani 0.655(9) 1 d D U P C 1
H85A_1 H 0.517139 0.585108 0.412552 0.142 Uiso 0.655(9) 1 calc R U P C 1
H85B_1 H 0.570253 0.627491 0.439328 0.142 Uiso 0.655(9) 1 calc R U P C 1
C86_1 C 0.4070(9) 0.6394(3) 0.4211(4) 0.108(3) Uani 0.655(9) 1 d D U P C 1
H86A_1 H 0.357686 0.629481 0.396911 0.130 Uiso 0.655(9) 1 calc R U P C 1
H86B_1 H 0.376536 0.626109 0.448202 0.130 Uiso 0.655(9) 1 calc R U P C 1
C87_1 C 0.4050(6) 0.6913(3) 0.4242(4) 0.094(3) Uani 0.655(9) 1 d D U P C 1
H87A_1 H 0.421962 0.704318 0.395258 0.113 Uiso 0.655(9) 1 calc R U P C 1
H87B_1 H 0.465442 0.701277 0.444244 0.113 Uiso 0.655(9) 1 calc R U P C 1
C88_1 C 0.2967(7) 0.7124(3) 0.4395(4) 0.108(3) Uani 0.655(9) 1 d D U P C 1
H88A_1 H 0.236603 0.703547 0.418860 0.130 Uiso 0.655(9) 1 calc R U P C 1
H88B_1 H 0.278171 0.698666 0.467988 0.130 Uiso 0.655(9) 1 calc R U P C 1
C89_1 C 0.2972(7) 0.7646(3) 0.4439(4) 0.101(3) Uani 0.655(9) 1 d D U P C 1
H89A_1 H 0.364185 0.774481 0.460538 0.121 Uiso 0.655(9) 1 calc R U P C 1
H89B_1 H 0.230393 0.774706 0.460092 0.121 Uiso 0.655(9) 1 calc R U P C 1
C90_1 C 0.2973(16) 0.7877(7) 0.3991(7) 0.143(7) Uani 0.655(9) 1 d D U P C 1
H90A_1 H 0.297670 0.821680 0.402503 0.215 Uiso 0.655(9) 1 calc R U P C 1
H90B_1 H 0.364008 0.777960 0.383311 0.215 Uiso 0.655(9) 1 calc R U P C 1
H90C_1 H 0.230442 0.778185 0.382866 0.215 Uiso 0.655(9) 1 calc R U P C 1
C91_1 C 0.9533(3) 0.30256(10) 0.21768(17) 0.0756(13) Uani 1 1 d D . . . .
H91A_1 H 1.032794 0.299645 0.209657 0.091 Uiso 1 1 calc R U . . .
H91B_1 H 0.908116 0.287277 0.194705 0.091 Uiso 1 1 calc R U . . .
C92_1 C 0.9348(3) 0.27725(11) 0.26023(18) 0.0804(14) Uani 1 1 d D . . . .
H92A_1 H 0.854474 0.278853 0.267344 0.096 Uiso 1 1 calc R U . . .
H92B_1 H 0.954236 0.243954 0.256330 0.096 Uiso 1 1 calc R U . . .
C93_1 C 1.0016(3) 0.29638(12) 0.29821(18) 0.0825(14) Uani 1 1 d D . . . .
H93A_1 H 0.979738 0.329191 0.303463 0.099 Uiso 1 1 calc R U . . .
H93B_1 H 1.081972 0.295884 0.291101 0.099 Uiso 1 1 calc R U . . .
C94_1 C 0.9823(4) 0.26792(15) 0.3391(2) 0.0996(18) Uani 1 1 d D . . . .
H94A_1 H 1.003838 0.235187 0.333245 0.120 Uiso 1 1 calc R U . . .
H94B_1 H 0.901409 0.268162 0.345394 0.120 Uiso 1 1 calc R U . . .
C95_1 C 1.0455(5) 0.2846(2) 0.3795(2) 0.116(2) Uani 1 1 d D . . . .
H95A_1 H 1.027791 0.317807 0.384855 0.139 Uiso 1 1 calc R U . . .
H95B_1 H 1.126775 0.282060 0.374504 0.139 Uiso 1 1 calc R U . . .
C96_1 C 1.0145(7) 0.2557(2) 0.4195(3) 0.122(2) Uani 1 1 d D . . . .
H96A_1 H 0.933081 0.258699 0.423940 0.147 Uiso 1 1 calc R U . . .
H96B_1 H 1.029752 0.222465 0.413009 0.147 Uiso 1 1 calc R U . . .
C97_1 C 1.0720(8) 0.2675(5) 0.4613(3) 0.176(4) Uani 1 1 d D . . . .
H97A_1 H 1.056759 0.300590 0.468253 0.211 Uiso 1 1 calc R U . . .
H97B_1 H 1.153502 0.264198 0.457345 0.211 Uiso 1 1 calc R U . . .
C98_1 C 1.0371(10) 0.2374(3) 0.5000(3) 0.172(4) Uani 1 1 d D U . . .
H98A_1 H 0.956458 0.244057 0.503044 0.207 Uiso 0.560(14) 1 calc R U P D 1
H98B_1 H 1.041150 0.205089 0.488731 0.207 Uiso 0.560(14) 1 calc R U P D 1
H98C_1 H 1.056062 0.204093 0.495738 0.207 Uiso 0.440(14) 1 calc R U P D 2
H98D_1 H 0.956503 0.240447 0.506228 0.207 Uiso 0.440(14) 1 calc R U P D 2
C99_1 C 1.0766(10) 0.2334(5) 0.5440(4) 0.110(4) Uani 0.560(14) 1 d D . P D 1
H99A_1 H 1.084968 0.265641 0.554946 0.133 Uiso 0.560(14) 1 calc R U P D 1
H99B_1 H 1.152851 0.220216 0.542350 0.133 Uiso 0.560(14) 1 calc R U P D 1
C100_1 C 1.0194(9) 0.2073(4) 0.5778(4) 0.120(5) Uani 0.560(14) 1 d D . P D 1
H10A_1 H 1.062101 0.209590 0.605003 0.181 Uiso 0.560(14) 1 calc R U P D 1
H10B_1 H 0.944679 0.220324 0.581961 0.181 Uiso 0.560(14) 1 calc R U P D 1
H10C_1 H 1.013202 0.174471 0.569246 0.181 Uiso 0.560(14) 1 calc R U P D 1
C35A_1 C 1.215(2) 0.6303(10) 0.1517(5) 0.077(4) Uani 0.201(9) 1 d DG U P A 2
C36A_1 C 1.127(3) 0.6515(13) 0.1295(9) 0.18(3) Uani 0.201(9) 1 d DG U P A 2
H36A_1 H 1.084696 0.675267 0.143125 0.215 Uiso 0.201(9) 1 calc R U P A 2
C37A_1 C 1.102(3) 0.6381(13) 0.0872(8) 0.23(3) Uani 0.201(9) 1 d DG U P A 2
H37A_1 H 1.041667 0.652562 0.072042 0.282 Uiso 0.201(9) 1 calc R U P A 2
C38A_1 C 1.1637(19) 0.6033(9) 0.0673(5) 0.087(4) Uani 0.201(9) 1 d DG U P A 2
C39A_1 C 1.251(2) 0.5821(12) 0.0895(8) 0.18(3) Uani 0.201(9) 1 d DG U P A 2
H39A_1 H 1.293872 0.558382 0.075878 0.219 Uiso 0.201(9) 1 calc R U P A 2
C40A_1 C 1.277(2) 0.5956(13) 0.1318(8) 0.121(15) Uani 0.201(9) 1 d DG U P A 2
H40A_1 H 1.336903 0.581086 0.146961 0.145 Uiso 0.201(9) 1 calc R U P A 2
C41A_1 C 1.1356(18) 0.5866(8) 0.0200(7) 0.091(4) Uani 0.201(9) 1 d D U P A 2
C42A_1 C 1.078(3) 0.6239(12) -0.0060(11) 0.138(11) Uani 0.201(9) 1 d D U P A 2
H42D_1 H 1.125316 0.651763 -0.007044 0.207 Uiso 0.201(9) 1 calc R U P A 2
H42E_1 H 1.064163 0.612546 -0.035538 0.207 Uiso 0.201(9) 1 calc R U P A 2
H42F_1 H 1.006736 0.631787 0.007559 0.207 Uiso 0.201(9) 1 calc R U P A 2
C43A_1 C 1.247(2) 0.5734(11) -0.0019(10) 0.107(9) Uani 0.201(9) 1 d D U P A 2
H43D_1 H 1.284232 0.549103 0.015063 0.160 Uiso 0.201(9) 1 calc R U P A 2
H43E_1 H 1.231274 0.561812 -0.031270 0.160 Uiso 0.201(9) 1 calc R U P A 2
H43F_1 H 1.294692 0.601028 -0.003531 0.160 Uiso 0.201(9) 1 calc R U P A 2
C44A_1 C 1.058(2) 0.5447(11) 0.0203(15) 0.145(14) Uani 0.201(9) 1 d D U P A 2
H44D_1 H 1.092502 0.519405 0.037069 0.217 Uiso 0.201(9) 1 calc R U P A 2
H44E_1 H 0.986999 0.553481 0.033591 0.217 Uiso 0.201(9) 1 calc R U P A 2
H44F_1 H 1.044427 0.534240 -0.009505 0.217 Uiso 0.201(9) 1 calc R U P A 2
C61A_1 C 0.2940(14) 0.3125(6) 0.1327(5) 0.064(3) Uani 0.318(6) 1 d D U P B 2
C62A_1 C 0.3975(8) 0.3148(4) 0.1126(4) 0.066(3) Uani 0.318(6) 1 d D U P B 2
H62A_1 H 0.459744 0.299436 0.125485 0.079 Uiso 0.318(6) 1 calc R U P B 2
C63A_1 C 0.4112(9) 0.3385(4) 0.0750(5) 0.070(3) Uani 0.318(6) 1 d D U P B 2
H63A_1 H 0.483071 0.339369 0.062251 0.083 Uiso 0.318(6) 1 calc R U P B 2
C64A_1 C 0.3210(14) 0.3622(6) 0.0540(5) 0.077(3) Uani 0.318(6) 1 d D U P B 2
C65A_1 C 0.2201(10) 0.3605(5) 0.0755(5) 0.077(3) Uani 0.318(6) 1 d D U P B 2
H65A_1 H 0.158253 0.376803 0.063450 0.092 Uiso 0.318(6) 1 calc R U P B 2
C66A_1 C 0.2054(9) 0.3368(4) 0.1129(5) 0.073(3) Uani 0.318(6) 1 d D U P B 2
H66A_1 H 0.133953 0.336476 0.125962 0.088 Uiso 0.318(6) 1 calc R U P B 2
C67A_1 C 0.3281(15) 0.3872(8) 0.0100(6) 0.093(4) Uani 0.318(6) 1 d D U P B 2
C68A_1 C 0.275(4) 0.4356(9) 0.0142(11) 0.26(2) Uani 0.318(6) 1 d D U P B 2
H68D_1 H 0.197171 0.432261 0.023324 0.387 Uiso 0.318(6) 1 calc R U P B 2
H68E_1 H 0.316311 0.453924 0.035780 0.387 Uiso 0.318(6) 1 calc R U P B 2
H68F_1 H 0.277101 0.451532 -0.013909 0.387 Uiso 0.318(6) 1 calc R U P B 2
C69A_1 C 0.4481(14) 0.3914(15) -0.0041(10) 0.201(18) Uani 0.318(6) 1 d D U P B 2
H69D_1 H 0.480879 0.360181 -0.006550 0.301 Uiso 0.318(6) 1 calc R U P B 2
H69E_1 H 0.451063 0.407142 -0.032219 0.301 Uiso 0.318(6) 1 calc R U P B 2
H69F_1 H 0.490273 0.409533 0.017470 0.301 Uiso 0.318(6) 1 calc R U P B 2
C70A_1 C 0.258(2) 0.3622(15) -0.0251(9) 0.187(16) Uani 0.318(6) 1 d D U P B 2
H70D_1 H 0.180117 0.359788 -0.015400 0.280 Uiso 0.318(6) 1 calc R U P B 2
H70E_1 H 0.260198 0.380027 -0.052140 0.280 Uiso 0.318(6) 1 calc R U P B 2
H70F_1 H 0.287694 0.330844 -0.029929 0.280 Uiso 0.318(6) 1 calc R U P B 2
C84A_1 C 0.5083(11) 0.6566(4) 0.3630(4) 0.086(3) Uani 0.345(9) 1 d D U P C 2
H84C_1 H 0.488730 0.687778 0.351359 0.103 Uiso 0.345(9) 1 calc R U P C 2
H84D_1 H 0.581680 0.659245 0.377832 0.103 Uiso 0.345(9) 1 calc R U P C 2
C85A_1 C 0.4212(18) 0.6421(6) 0.3958(6) 0.110(6) Uani 0.345(9) 1 d D U P C 2
H85C_1 H 0.346094 0.647758 0.383207 0.133 Uiso 0.345(9) 1 calc R U P C 2
H85D_1 H 0.428393 0.608236 0.401259 0.133 Uiso 0.345(9) 1 calc R U P C 2
C86A_1 C 0.431(3) 0.6678(7) 0.4386(6) 0.153(9) Uani 0.345(9) 1 d D U P C 2
H86C_1 H 0.376286 0.654284 0.459057 0.184 Uiso 0.345(9) 1 calc R U P C 2
H86D_1 H 0.506257 0.662757 0.450824 0.184 Uiso 0.345(9) 1 calc R U P C 2
C87A_1 C 0.410(2) 0.7196(6) 0.4349(9) 0.147(8) Uani 0.345(9) 1 d D U P C 2
H87C_1 H 0.415419 0.733769 0.464116 0.176 Uiso 0.345(9) 1 calc R U P C 2
H87D_1 H 0.468403 0.733693 0.416710 0.176 Uiso 0.345(9) 1 calc R U P C 2
C88A_1 C 0.297(2) 0.7312(8) 0.4156(14) 0.187(15) Uani 0.345(9) 1 d D U P C 2
H88C_1 H 0.238594 0.719340 0.435146 0.225 Uiso 0.345(9) 1 calc R U P C 2
H88D_1 H 0.289024 0.714651 0.387578 0.225 Uiso 0.345(9) 1 calc R U P C 2
C89A_1 C 0.277(2) 0.7826(10) 0.4080(18) 0.161(16) Uani 0.345(9) 1 d D U P C 2
H89C_1 H 0.320738 0.793180 0.382698 0.193 Uiso 0.345(9) 1 calc R U P C 2
H89D_1 H 0.302190 0.800590 0.433678 0.193 Uiso 0.345(9) 1 calc R U P C 2
C90A_1 C 0.152(2) 0.7911(8) 0.3996(10) 0.148(8) Uani 0.345(9) 1 d D U P C 2
H90D_1 H 0.139448 0.824502 0.394687 0.222 Uiso 0.345(9) 1 calc R U P C 2
H90E_1 H 0.128106 0.773507 0.373985 0.222 Uiso 0.345(9) 1 calc R U P C 2
H90F_1 H 0.109602 0.780900 0.424845 0.222 Uiso 0.345(9) 1 calc R U P C 2
C199_1 C 1.1125(15) 0.2610(6) 0.5364(6) 0.139(6) Uani 0.440(14) 1 d D U P D 2
H99C_1 H 1.073118 0.290490 0.543032 0.167 Uiso 0.440(14) 1 calc R U P D 2
H99D_1 H 1.101957 0.240891 0.562080 0.167 Uiso 0.440(14) 1 calc R U P D 2
C200_1 C 1.2322(15) 0.2739(8) 0.5385(8) 0.161(7) Uani 0.440(14) 1 d D U P D 2
H10D_1 H 1.248924 0.288111 0.566744 0.241 Uiso 0.440(14) 1 calc R U P D 2
H10E_1 H 1.278023 0.245943 0.534771 0.241 Uiso 0.440(14) 1 calc R U P D 2
H10F_1 H 1.248728 0.296326 0.515422 0.241 Uiso 0.440(14) 1 calc R U P D 2
C1_2 C 0.8805(10) 0.4260(2) 0.1173(2) 0.135(3) Uani 1 1 d . . . . .
H1_2 H 0.841730 0.397095 0.117541 0.163 Uiso 1 1 calc R U . . .
C2_2 C 1.0022(10) 0.4272(5) 0.1151(3) 0.160(4) Uani 1 1 d . . . . .
H2_2 H 1.042793 0.398943 0.111963 0.192 Uiso 1 1 calc R U . . .
C3_2 C 1.0532(9) 0.4650(4) 0.1173(3) 0.147(3) Uani 1 1 d . . . . .
H3_2 H 1.132461 0.464740 0.117876 0.176 Uiso 1 1 calc R U . . .
C4_2 C 0.9988(6) 0.5066(3) 0.1189(2) 0.115(2) Uani 1 1 d . . . . .
H4_2 H 1.041958 0.534394 0.119353 0.138 Uiso 1 1 calc R U . . .
C5_2 C 0.8817(5) 0.51057(18) 0.12007(19) 0.0876(13) Uani 1 1 d . . . . .
C6_2 C 0.8265(4) 0.55628(15) 0.12429(18) 0.0786(12) Uani 1 1 d . . . . .
C7_2 C 0.8905(5) 0.59744(19) 0.1268(2) 0.0953(15) Uani 1 1 d . . . . .
H7_2 H 0.969462 0.595458 0.125147 0.114 Uiso 1 1 calc R U . . .
C8_2 C 0.8420(6) 0.63964(18) 0.1313(2) 0.1058(18) Uani 1 1 d . . . . .
H8_2 H 0.886826 0.666952 0.132291 0.127 Uiso 1 1 calc R U . . .
C9_2 C 0.7273(7) 0.64328(19) 0.1347(2) 0.109(2) Uani 1 1 d . . . . .
H9_2 H 0.693644 0.672911 0.138965 0.131 Uiso 1 1 calc R U . . .
C10_2 C 0.6617(5) 0.6036(2) 0.1318(2) 0.1042(17) Uani 1 1 d . . . . .
H10_2 H 0.582850 0.606298 0.133440 0.125 Uiso 1 1 calc R U . . .
C11_2 C 0.7104(4) 0.55909(19) 0.12639(18) 0.0861(13) Uani 1 1 d . . . . .
C12_2 C 0.6436(5) 0.5160(3) 0.1230(2) 0.1018(18) Uani 1 1 d . . . . .
C13_2 C 0.5289(6) 0.5164(4) 0.1237(3) 0.133(3) Uani 1 1 d . . . . .
H13_2 H 0.487840 0.544671 0.125128 0.160 Uiso 1 1 calc R U . . .
C14_2 C 0.4715(6) 0.4696(5) 0.1220(2) 0.171(5) Uani 1 1 d . . . . .
H14_2 H 0.392600 0.466171 0.122376 0.206 Uiso 1 1 calc R U . . .
C15_2 C 0.5452(10) 0.4312(4) 0.1200(3) 0.147(3) Uani 1 1 d . . . . .
H15_2 H 0.509226 0.401658 0.119362 0.177 Uiso 1 1 calc R U . . .
C16_2 C 0.6432(8) 0.4292(3) 0.1189(3) 0.124(2) Uani 1 1 d . . . . .
H16_2 H 0.681682 0.400338 0.117149 0.149 Uiso 1 1 calc R U . . .
C17_2 C 0.7006(7) 0.4724(2) 0.1202(2) 0.108(2) Uani 1 1 d . . . . .
C18_2 C 0.8195(6) 0.47009(19) 0.1190(2) 0.1006(17) Uani 1 1 d . . . . .
C1_101 C 0.7191(18) 0.3668(5) 0.3310(5) 0.207(7) Uani 0.725(11) 1 d D U P E 1
H1A_101 H 0.638317 0.361553 0.331783 0.310 Uiso 0.725(11) 1 calc R U P E 1
H1B_101 H 0.747917 0.356844 0.302838 0.310 Uiso 0.725(11) 1 calc R U P E 1
H1C_101 H 0.755441 0.348758 0.354120 0.310 Uiso 0.725(11) 1 calc R U P E 1
C2_101 C 0.7419(12) 0.4154(4) 0.3372(4) 0.181(5) Uani 0.725(11) 1 d DG U P E 1
C3_101 C 0.8532(10) 0.4291(5) 0.3370(4) 0.194(6) Uani 0.725(11) 1 d DG U P E 1
H3_101 H 0.910384 0.406457 0.333966 0.232 Uiso 0.725(11) 1 calc R U P E 1
C4_101 C 0.8807(11) 0.4760(6) 0.3412(6) 0.256(11) Uani 0.725(11) 1 d DG U P E 1
H4_101 H 0.956786 0.485406 0.341065 0.307 Uiso 0.725(11) 1 calc R U P E 1
C5_101 C 0.7970(15) 0.5092(4) 0.3456(5) 0.235(8) Uani 0.725(11) 1 d DG U P E 1
H5_101 H 0.815870 0.541280 0.348511 0.282 Uiso 0.725(11) 1 calc R U P E 1
C6_101 C 0.6858(13) 0.4955(4) 0.3458(5) 0.219(9) Uani 0.725(11) 1 d DG U P E 1
H6_101 H 0.628550 0.518206 0.348857 0.262 Uiso 0.725(11) 1 calc R U P E 1
C7_101 C 0.6582(9) 0.4486(5) 0.3416(5) 0.216(8) Uani 0.725(11) 1 d DG U P E 1
H7_101 H 0.582145 0.439258 0.341757 0.259 Uiso 0.725(11) 1 calc R U P E 1
C1_102 C 0.621(2) 0.4919(10) 0.4702(10) 0.178(8) Uani 0.5 1 d D U P F -1
H1A_102 H 0.635420 0.523530 0.459579 0.266 Uiso 0.5 1 calc R U P F -1
H1B_102 H 0.684606 0.480926 0.487312 0.266 Uiso 0.5 1 calc R U P F -1
H1C_102 H 0.608411 0.470979 0.445443 0.266 Uiso 0.5 1 calc R U P F -1
C2_102 C 0.5220(14) 0.4924(4) 0.4970(7) 0.152(5) Uani 0.5 1 d DG U P F -1
C3_102 C 0.4842(13) 0.4513(3) 0.5158(6) 0.156(6) Uani 0.5 1 d DG U P F -1
H3_102 H 0.526949 0.423521 0.513438 0.187 Uiso 0.5 1 calc R U P F -1
C4_102 C 0.3838(14) 0.4509(4) 0.5380(5) 0.175(7) Uani 0.5 1 d DG U P F -1
H4_102 H 0.357898 0.422808 0.550826 0.210 Uiso 0.5 1 calc R U P F -1
C5_102 C 0.3212(13) 0.4915(5) 0.5414(7) 0.172(8) Uani 0.5 1 d DG U P F -1
H5_102 H 0.252525 0.491229 0.556562 0.206 Uiso 0.5 1 calc R U P F -1
C6_102 C 0.3590(14) 0.5326(4) 0.5226(6) 0.147(6) Uani 0.5 1 d DG U P F -1
H6_102 H 0.316202 0.560364 0.524910 0.176 Uiso 0.5 1 calc R U P F -1
C7_102 C 0.4594(15) 0.5330(3) 0.5004(7) 0.163(8) Uani 0.5 1 d DG U P F -1
H7_102 H 0.485253 0.561078 0.487521 0.195 Uiso 0.5 1 calc R U P F -1
C1_103 C 0.1303(10) 0.4146(3) 0.4269(4) 0.179(4) Uani 1 1 d D U . . .
H1A_103 H 0.072952 0.398554 0.409605 0.268 Uiso 1 1 calc R U . . .
H1B_103 H 0.172125 0.391657 0.444115 0.268 Uiso 1 1 calc R U . . .
H1C_103 H 0.094697 0.437076 0.446278 0.268 Uiso 1 1 calc R U . . .
C2_103 C 0.2041(6) 0.4383(2) 0.3990(3) 0.1264(19) Uani 1 1 d D U . . .
C3_103 C 0.2930(7) 0.4640(3) 0.4128(3) 0.128(2) Uani 1 1 d D U . . .
H3_103 H 0.306190 0.466916 0.443081 0.154 Uiso 1 1 calc R U . . .
C4_103 C 0.3648(8) 0.4858(3) 0.3846(3) 0.146(3) Uani 1 1 d D U . . .
H4_103 H 0.425654 0.503248 0.396148 0.175 Uiso 1 1 calc R U . . .
C5_103 C 0.3512(6) 0.4832(2) 0.3411(3) 0.124(2) Uani 1 1 d D U . . .
H5_103 H 0.401447 0.497885 0.321712 0.149 Uiso 1 1 calc R U . . .
C6_103 C 0.2586(5) 0.4577(2) 0.3262(3) 0.1101(17) Uani 1 1 d D U . . .
H6_103 H 0.245476 0.456039 0.295851 0.132 Uiso 1 1 calc R U . . .
C7_103 C 0.1874(6) 0.4354(2) 0.3525(3) 0.1169(18) Uani 1 1 d D U . . .
H7_103 H 0.126922 0.417998 0.340701 0.140 Uiso 1 1 calc R U . . .
C1_104 C 0.617(2) 0.4252(7) 0.3394(17) 0.143(11) Uani 0.275(11) 1 d D U P E 2
H1A_104 H 0.659092 0.395772 0.338707 0.214 Uiso 0.275(11) 1 calc R U P E 2
H1B_104 H 0.568714 0.425506 0.364771 0.214 Uiso 0.275(11) 1 calc R U P E 2
H1C_104 H 0.572072 0.428102 0.312969 0.214 Uiso 0.275(11) 1 calc R U P E 2
C2_104 C 0.6963(13) 0.4645(4) 0.3422(6) 0.107(6) Uani 0.275(11) 1 d DG U P E 2
C3_104 C 0.6667(9) 0.5114(5) 0.3438(7) 0.101(6) Uani 0.275(11) 1 d DG U P E 2
H3_104 H 0.590271 0.520055 0.344655 0.121 Uiso 0.275(11) 1 calc R U P E 2
C4_104 C 0.7491(10) 0.5455(4) 0.3442(6) 0.101(6) Uani 0.275(11) 1 d DG U P E 2
H4_104 H 0.728868 0.577572 0.345327 0.122 Uiso 0.275(11) 1 calc R U P E 2
C5_104 C 0.8610(10) 0.5329(4) 0.3430(6) 0.106(7) Uani 0.275(11) 1 d DG U P E 2
H5_104 H 0.917231 0.556209 0.343248 0.127 Uiso 0.275(11) 1 calc R U P E 2
C6_104 C 0.8905(11) 0.4860(5) 0.3413(5) 0.096(5) Uani 0.275(11) 1 d DG U P E 2
H6_104 H 0.966997 0.477329 0.340497 0.115 Uiso 0.275(11) 1 calc R U P E 2
C7_104 C 0.8082(15) 0.4518(4) 0.3409(5) 0.110(6) Uani 0.275(11) 1 d DG U P E 2
H7_104 H 0.828401 0.419811 0.339825 0.132 Uiso 0.275(11) 1 calc R U P E 2

loop_
_atom_site_aniso_label
_atom_site_aniso_U_11
_atom_site_aniso_U_22
_atom_site_aniso_U_33
_atom_site_aniso_U_23
_atom_site_aniso_U_13
_atom_site_aniso_U_12
O1_1 0.0287(9) 0.0322(10) 0.165(3) -0.0077(13) -0.0026(12) -0.0039(8)
O2_1 0.0365(10) 0.0265(9) 0.130(2) -0.0003(11) -0.0023(11) -0.0024(7)
O3_1 0.0308(9) 0.0282(9) 0.144(2) -0.0020(11) -0.0017(11) -0.0007(7)
O4_1 0.0372(10) 0.0250(9) 0.142(2) -0.0042(11) -0.0024(12) 0.0003(8)
N1_1 0.0292(10) 0.0284(11) 0.129(3) -0.0048(13) -0.0024(13) -0.0052(9)
N2_1 0.0315(11) 0.0262(10) 0.117(2) -0.0010(12) -0.0024(12) -0.0020(8)
C1_1 0.0317(13) 0.0300(13) 0.138(4) -0.0054(16) -0.0034(16) 0.0017(11)
C2_1 0.0298(12) 0.0315(13) 0.118(3) -0.0048(15) -0.0027(14) -0.0041(10)
C3_1 0.0307(12) 0.0273(11) 0.110(3) -0.0031(14) -0.0033(14) -0.0007(10)
C4_1 0.0326(12) 0.0248(11) 0.107(3) -0.0008(13) -0.0022(14) 0.0012(10)
C5_1 0.0333(12) 0.0254(11) 0.112(3) -0.0010(14) -0.0009(14) -0.0006(10)
C6_1 0.0339(12) 0.0232(11) 0.122(3) -0.0028(14) -0.0016(15) 0.0002(10)
C7_1 0.0330(12) 0.0226(11) 0.123(3) -0.0003(14) -0.0031(15) 0.0003(10)
C8_1 0.0312(12) 0.0256(11) 0.110(3) -0.0021(13) -0.0034(14) -0.0015(10)
C9_1 0.0363(13) 0.0231(11) 0.130(3) -0.0036(14) -0.0007(16) 0.0010(10)
C10_1 0.0299(12) 0.0269(12) 0.131(3) -0.0022(15) 0.0003(15) 0.0016(10)
C11_1 0.0304(12) 0.0264(11) 0.121(3) 0.0001(14) -0.0003(14) 0.0012(10)
C12_1 0.0293(12) 0.0247(11) 0.117(3) -0.0008(14) -0.0022(14) 0.0002(9)
C13_1 0.0283(12) 0.0299(12) 0.129(3) -0.0005(15) -0.0017(14) -0.0017(10)
C14_1 0.0316(12) 0.0262(11) 0.116(3) 0.0016(14) -0.0027(14) -0.0006(10)
C15_1 0.0301(12) 0.0261(11) 0.110(3) 0.0014(13) -0.0021(13) -0.0006(9)
C16_1 0.0308(12) 0.0248(11) 0.112(3) -0.0011(13) -0.0026(14) 0.0005(10)
C17_1 0.0320(12) 0.0237(11) 0.116(3) -0.0013(13) -0.0017(14) -0.0015(9)
C18_1 0.0330(13) 0.0238(11) 0.134(3) -0.0017(15) -0.0018(15) 0.0022(10)
C19_1 0.0327(13) 0.0242(11) 0.132(3) -0.0006(15) -0.0043(15) 0.0017(10)
C20_1 0.0315(12) 0.0253(11) 0.118(3) -0.0004(14) -0.0014(14) 0.0008(10)
C21_1 0.0325(13) 0.0259(12) 0.149(4) -0.0027(16) 0.0009(16) 0.0021(10)
C22_1 0.0304(12) 0.0281(12) 0.151(4) -0.0020(17) -0.0018(16) 0.0049(10)
C23_1 0.0314(12) 0.0278(12) 0.126(3) -0.0020(15) -0.0042(15) 0.0013(10)
C24_1 0.0329(13) 0.0262(11) 0.116(3) 0.0002(14) -0.0035(14) 0.0019(10)
C25_1 0.0328(13) 0.0281(12) 0.133(3) -0.0065(16) -0.0006(15) -0.0039(10)
C26_1 0.0347(13) 0.0283(12) 0.115(3) -0.0026(15) -0.0025(15) -0.0034(10)
C27_1 0.0331(12) 0.0246(11) 0.119(3) -0.0009(14) -0.0055(14) -0.0012(10)
C28_1 0.0334(12) 0.0272(12) 0.116(3) 0.0017(14) -0.0039(14) -0.0017(10)
C29_1 0.0337(13) 0.0277(12) 0.136(4) -0.0029(16) -0.0033(16) -0.0022(10)
C30_1 0.0377(14) 0.0344(14) 0.142(4) -0.0050(18) 0.0024(18) -0.0058(12)
C31_1 0.0416(15) 0.0339(14) 0.150(4) -0.0044(19) 0.0031(19) -0.0068(12)
C32_1 0.0381(15) 0.0321(14) 0.157(4) -0.0069(19) 0.0001(19) -0.0019(12)
C33_1 0.0363(14) 0.0274(12) 0.146(4) -0.0086(17) -0.0082(18) 0.0002(11)
C34_1 0.0342(13) 0.0284(12) 0.138(4) -0.0029(16) -0.0059(16) 0.0011(11)
C35_1 0.050(3) 0.047(3) 0.136(5) -0.004(3) 0.008(3) -0.019(2)
C36_1 0.091(5) 0.044(2) 0.120(5) 0.000(3) 0.008(4) -0.010(3)
C37_1 0.092(4) 0.049(3) 0.127(6) 0.001(3) 0.001(4) -0.004(3)
C38_1 0.062(4) 0.068(4) 0.135(5) -0.015(3) 0.009(3) 0.000(3)
C39_1 0.064(3) 0.073(4) 0.126(6) -0.002(4) 0.001(3) -0.004(3)
C40_1 0.056(3) 0.052(3) 0.148(6) -0.007(3) 0.010(3) -0.002(2)
C41_1 0.065(4) 0.085(4) 0.132(5) -0.007(4) 0.001(4) -0.001(3)
C42_1 0.078(4) 0.116(7) 0.128(6) -0.014(5) 0.001(4) -0.015(4)
C43_1 0.075(4) 0.095(5) 0.139(6) -0.003(4) 0.007(4) -0.001(3)
C44_1 0.125(6) 0.087(5) 0.133(7) -0.022(4) -0.004(5) 0.015(4)
C45_1 0.0472(16) 0.0323(14) 0.129(4) 0.0009(17) -0.0132(18) -0.0031(12)
C46_1 0.059(2) 0.0401(16) 0.119(4) 0.0019(19) -0.007(2) 0.0016(14)
C47_1 0.082(3) 0.055(2) 0.134(5) 0.003(3) 0.001(3) 0.002(2)
C48_1 0.121(4) 0.053(2) 0.121(4) 0.007(2) -0.009(3) -0.017(3)
C49_1 0.116(4) 0.0400(19) 0.138(5) 0.011(2) -0.019(3) -0.002(2)
C50_1 0.076(3) 0.0359(16) 0.136(4) 0.000(2) -0.011(2) 0.0017(16)
C51_1 0.160(7) 0.074(3) 0.131(5) 0.013(3) 0.002(4) -0.024(4)
C52_1 0.138(7) 0.114(6) 0.161(7) 0.012(5) 0.024(5) -0.043(5)
C53_1 0.245(11) 0.084(4) 0.156(8) 0.032(5) 0.014(7) -0.021(6)
C54_1 0.239(11) 0.097(5) 0.134(6) 0.008(4) -0.017(6) -0.050(6)
C55_1 0.0312(12) 0.0229(11) 0.120(3) 0.0004(14) -0.0020(14) -0.0010(9)
C56_1 0.0350(13) 0.0299(12) 0.117(3) 0.0012(15) -0.0008(15) 0.0023(10)
C57_1 0.0401(14) 0.0337(14) 0.130(4) -0.0021(17) -0.0063(17) -0.0020(12)
C58_1 0.0338(13) 0.0280(12) 0.133(3) -0.0029(16) -0.0049(16) -0.0020(10)
C59_1 0.0384(14) 0.0265(12) 0.120(3) 0.0010(15) 0.0004(16) 0.0006(10)
C60_1 0.0357(13) 0.0269(12) 0.115(3) -0.0007(14) 0.0005(15) 0.0018(10)
C61_1 0.038(3) 0.039(3) 0.120(5) 0.001(3) -0.008(3) -0.001(2)
C62_1 0.065(3) 0.041(3) 0.124(6) 0.004(3) 0.003(3) 0.010(2)
C63_1 0.057(3) 0.063(4) 0.130(6) 0.005(4) 0.007(3) 0.015(3)
C64_1 0.045(3) 0.051(3) 0.122(5) 0.007(3) -0.005(3) 0.004(2)
C65_1 0.058(3) 0.042(3) 0.120(6) 0.007(3) -0.002(3) 0.008(2)
C66_1 0.048(3) 0.040(2) 0.120(5) 0.002(3) 0.000(3) 0.006(2)
C67_1 0.050(4) 0.071(4) 0.115(5) 0.013(4) -0.001(3) 0.014(3)
C68_1 0.072(4) 0.076(4) 0.113(6) 0.003(4) 0.004(4) 0.009(3)
C69_1 0.059(4) 0.128(8) 0.089(6) 0.016(5) -0.005(4) 0.012(4)
C70_1 0.062(4) 0.065(4) 0.140(7) 0.022(4) 0.008(4) 0.008(3)
C71_1 0.0447(15) 0.0306(13) 0.108(3) 0.0007(15) -0.0024(16) -0.0049(11)
C72_1 0.0526(18) 0.0352(14) 0.123(4) 0.0008(17) -0.0046(19) 0.0032(13)
C73_1 0.064(2) 0.0453(18) 0.131(4) 0.012(2) -0.014(2) -0.0027(16)
C74_1 0.083(3) 0.048(2) 0.119(4) 0.001(2) -0.016(2) -0.0108(19)
C75_1 0.112(4) 0.0386(18) 0.127(4) -0.005(2) -0.019(3) 0.003(2)
C76_1 0.082(3) 0.0343(15) 0.114(4) -0.0004(18) -0.013(2) 0.0002(16)
C77_1 0.146(6) 0.077(3) 0.129(5) 0.009(3) -0.041(4) -0.010(4)
C78_1 0.283(15) 0.202(12) 0.254(14) -0.107(11) -0.189(13) 0.118(11)
C79_1 0.342(17) 0.095(5) 0.236(12) -0.062(7) -0.167(12) 0.055(8)
C80_1 0.34(2) 0.80(6) 0.111(9) 0.049(17) -0.056(11) -0.32(3)
C81_1 0.0356(14) 0.0234(12) 0.168(4) -0.0017(17) -0.0016(18) 0.0027(10)
C82_1 0.0452(17) 0.0341(15) 0.178(5) -0.018(2) 0.010(2) -0.0030(13)
C83_1 0.078(3) 0.0441(19) 0.171(5) -0.021(3) 0.017(3) -0.0064(19)
C84_1 0.087(5) 0.068(5) 0.175(7) -0.028(5) -0.001(4) -0.001(4)
C85_1 0.118(6) 0.072(5) 0.164(7) -0.019(5) -0.008(5) 0.012(4)
C86_1 0.116(6) 0.073(5) 0.135(10) -0.002(6) 0.004(6) -0.002(4)
C87_1 0.070(4) 0.069(4) 0.142(8) 0.001(5) -0.006(4) -0.003(3)
C88_1 0.081(5) 0.086(5) 0.158(9) -0.014(5) -0.011(5) 0.003(4)
C89_1 0.079(5) 0.077(5) 0.147(8) 0.008(5) 0.004(5) 0.009(4)
C90_1 0.141(11) 0.133(12) 0.155(11) 0.029(10) 0.020(10) 0.064(10)
C91_1 0.0337(13) 0.0242(12) 0.169(4) -0.0022(17) -0.0009(18) 0.0040(10)
C92_1 0.0383(15) 0.0303(14) 0.172(5) 0.0042(19) -0.0012(19) 0.0001(12)
C93_1 0.0496(18) 0.0353(15) 0.163(5) -0.003(2) 0.007(2) 0.0035(13)
C94_1 0.078(3) 0.0432(19) 0.177(6) 0.004(3) -0.005(3) 0.0045(19)
C95_1 0.087(4) 0.087(4) 0.173(7) -0.018(4) 0.003(4) 0.006(3)
C96_1 0.135(5) 0.078(4) 0.154(6) -0.008(4) -0.012(5) 0.023(4)
C97_1 0.127(7) 0.231(13) 0.170(9) -0.040(9) -0.003(6) 0.056(7)
C98_1 0.231(11) 0.100(6) 0.186(10) -0.018(5) -0.037(8) 0.074(6)
C99_1 0.099(8) 0.080(7) 0.152(12) -0.012(7) -0.002(7) 0.002(6)
C100_1 0.083(6) 0.071(6) 0.206(14) 0.014(7) -0.050(7) -0.004(5)
C35A_1 0.045(8) 0.051(8) 0.136(7) -0.003(6) 0.009(6) -0.014(7)
C36A_1 0.15(3) 0.25(5) 0.135(19) -0.06(2) -0.02(2) 0.15(4)
C37A_1 0.20(4) 0.32(6) 0.18(3) -0.12(4) -0.08(3) 0.18(5)
C38A_1 0.062(10) 0.071(9) 0.127(7) -0.009(7) 0.005(7) 0.002(8)
C39A_1 0.20(4) 0.17(5) 0.18(2) -0.08(3) -0.08(3) 0.11(4)
C40A_1 0.046(12) 0.16(3) 0.157(18) -0.05(2) -0.020(15) 0.044(18)
C41A_1 0.060(9) 0.082(9) 0.131(8) -0.012(7) 0.001(7) 0.010(7)
C42A_1 0.14(3) 0.13(2) 0.150(18) -0.019(17) -0.027(19) 0.069(18)
C43A_1 0.096(14) 0.087(19) 0.137(18) 0.007(15) 0.027(14) 0.033(12)
C44A_1 0.067(14) 0.105(16) 0.26(4) -0.05(2) -0.028(17) -0.011(13)
C61A_1 0.040(5) 0.035(6) 0.116(6) 0.001(5) -0.004(4) -0.001(5)
C62A_1 0.041(4) 0.039(5) 0.118(8) -0.001(5) -0.001(4) -0.001(4)
C63A_1 0.044(4) 0.041(5) 0.123(8) 0.002(5) -0.001(5) -0.005(4)
C64A_1 0.054(6) 0.055(8) 0.123(7) 0.008(6) -0.006(5) -0.005(5)
C65A_1 0.046(5) 0.057(7) 0.126(9) 0.016(6) -0.008(5) 0.004(5)
C66A_1 0.041(4) 0.051(6) 0.127(9) 0.015(6) -0.005(5) 0.000(5)
C67A_1 0.071(8) 0.085(8) 0.123(7) 0.016(6) -0.002(6) -0.006(7)
C68A_1 0.45(6) 0.132(17) 0.19(3) 0.080(15) 0.07(3) 0.14(3)
C69A_1 0.066(9) 0.35(5) 0.19(3) 0.15(3) -0.026(9) -0.052(14)
C70A_1 0.085(14) 0.35(5) 0.126(12) -0.05(2) -0.001(12) -0.04(2)
C84A_1 0.070(7) 0.043(5) 0.145(9) -0.004(5) -0.007(6) -0.006(5)
C85A_1 0.119(13) 0.064(8) 0.149(14) -0.007(9) 0.018(10) -0.022(8)
C86A_1 0.24(3) 0.072(10) 0.152(13) -0.012(11) 0.029(14) 0.002(13)
C87A_1 0.21(2) 0.068(9) 0.16(2) -0.025(10) 0.005(15) -0.001(12)
C88A_1 0.23(2) 0.105(14) 0.23(4) 0.07(2) -0.03(2) -0.033(14)
C89A_1 0.170(17) 0.096(14) 0.22(5) 0.01(2) 0.03(2) -0.009(14)
C90A_1 0.172(17) 0.102(14) 0.17(2) -0.016(14) 0.006(16) -0.022(12)
C199_1 0.155(11) 0.073(9) 0.190(16) 0.027(9) -0.002(11) 0.017(9)
C200_1 0.152(11) 0.137(16) 0.19(2) 0.049(13) 0.028(11) 0.028(10)
C1_2 0.247(11) 0.054(3) 0.105(5) -0.007(3) -0.017(5) 0.001(4)
C2_2 0.165(9) 0.162(10) 0.151(7) -0.034(7) -0.037(6) 0.087(8)
C3_2 0.152(7) 0.123(7) 0.164(8) -0.042(6) -0.035(6) 0.061(6)
C4_2 0.101(4) 0.106(5) 0.138(5) -0.012(4) -0.006(3) 0.028(4)
C5_2 0.094(3) 0.062(2) 0.106(4) -0.005(2) -0.005(3) 0.003(2)
C6_2 0.074(3) 0.054(2) 0.108(4) 0.004(2) -0.003(2) -0.0076(18)
C7_2 0.091(3) 0.068(3) 0.126(5) 0.007(3) -0.009(3) -0.017(2)
C8_2 0.133(5) 0.053(2) 0.131(5) 0.002(3) -0.012(4) -0.016(3)
C9_2 0.147(6) 0.057(3) 0.125(5) -0.005(3) -0.016(4) 0.024(3)
C10_2 0.098(4) 0.091(4) 0.124(5) -0.002(3) -0.005(3) 0.022(3)
C11_2 0.077(3) 0.075(3) 0.106(4) 0.001(2) -0.004(2) -0.003(2)
C12_2 0.090(3) 0.119(5) 0.097(4) 0.003(3) -0.001(3) -0.039(3)
C13_2 0.080(4) 0.181(8) 0.137(6) -0.006(5) -0.002(3) -0.035(4)
C14_2 0.079(4) 0.324(16) 0.112(5) 0.012(7) -0.005(3) -0.099(7)
C15_2 0.139(8) 0.133(7) 0.170(8) -0.005(6) -0.022(6) 0.033(6)
C16_2 0.116(5) 0.105(5) 0.151(6) -0.002(4) -0.001(4) -0.035(4)
C17_2 0.147(6) 0.074(3) 0.103(4) -0.002(3) 0.003(4) -0.039(4)
C18_2 0.133(5) 0.060(3) 0.109(4) -0.002(2) -0.009(3) -0.010(3)
C1_101 0.35(2) 0.166(9) 0.108(9) -0.016(9) 0.007(11) 0.049(11)
C2_101 0.231(12) 0.162(9) 0.148(10) -0.004(9) 0.000(11) 0.083(8)
C3_101 0.233(11) 0.217(12) 0.131(10) -0.031(12) -0.009(11) 0.073(10)
C4_101 0.236(14) 0.214(14) 0.32(3) -0.04(2) -0.07(2) 0.067(10)
C5_101 0.314(19) 0.228(14) 0.162(14) -0.052(14) -0.030(17) 0.101(12)
C6_101 0.286(15) 0.194(11) 0.176(14) 0.028(13) -0.021(14) 0.162(13)
C7_101 0.268(14) 0.204(12) 0.176(19) 0.048(19) 0.044(18) 0.127(11)
C1_102 0.22(2) 0.17(2) 0.141(18) -0.011(16) -0.002(15) -0.022(16)
C2_102 0.165(15) 0.119(11) 0.171(14) -0.013(13) -0.035(10) -0.035(10)
C3_102 0.166(14) 0.103(10) 0.198(19) 0.005(10) -0.030(10) -0.008(10)
C4_102 0.179(16) 0.114(9) 0.23(2) -0.002(12) -0.009(12) -0.029(9)
C5_102 0.172(17) 0.122(11) 0.22(2) 0.011(13) 0.018(14) -0.028(10)
C6_102 0.168(13) 0.119(10) 0.153(17) 0.002(11) -0.030(10) -0.034(10)
C7_102 0.194(16) 0.081(8) 0.21(2) -0.015(12) 0.008(13) -0.057(10)
C1_103 0.203(9) 0.102(6) 0.234(9) 0.011(6) 0.057(8) -0.009(6)
C2_103 0.134(5) 0.070(3) 0.176(5) 0.013(4) -0.001(4) 0.011(3)
C3_103 0.144(6) 0.095(5) 0.145(5) -0.016(4) -0.008(4) 0.000(4)
C4_103 0.143(6) 0.127(6) 0.168(6) -0.030(5) -0.006(5) -0.024(5)
C5_103 0.116(4) 0.082(4) 0.175(5) -0.002(4) -0.004(4) 0.008(3)
C6_103 0.100(4) 0.075(3) 0.155(5) 0.004(3) -0.017(3) 0.014(3)
C7_103 0.111(4) 0.071(3) 0.168(5) -0.016(3) 0.003(4) 0.013(3)
C1_104 0.20(2) 0.078(11) 0.15(3) 0.027(15) 0.03(2) 0.021(13)
C2_104 0.192(14) 0.084(8) 0.046(11) 0.006(9) -0.021(12) 0.023(8)
C3_104 0.110(10) 0.086(8) 0.107(16) 0.025(11) -0.018(12) 0.006(7)
C4_104 0.083(9) 0.091(9) 0.130(17) -0.004(11) -0.019(10) 0.017(6)
C5_104 0.091(9) 0.087(8) 0.138(19) -0.010(11) -0.031(11) 0.038(7)
C6_104 0.172(13) 0.080(8) 0.036(8) 0.002(7) 0.000(10) 0.049(7)
C7_104 0.197(15) 0.082(9) 0.050(10) 0.001(9) -0.002(12) 0.035(8)

loop_
_atom_type_symbol
_atom_type_description
_atom_type_scat_dispersion_real
_atom_type_scat_dispersion_imag
_atom_type_scat_source
C C 0.0022 0.0012 'International Tables Vol C Tables 4.2.6.8 and 6.1.1.4'
H H 0.0000 0.0000 'International Tables Vol C Tables 4.2.6.8 and 6.1.1.4'
N N 0.0046 0.0025 'International Tables Vol C Tables 4.2.6.8 and 6.1.1.4'
O O 0.0081 0.0046 'International Tables Vol C Tables 4.2.6.8 and 6.1.1.4'

loop_
_geom_angle_atom_site_label_1
_geom_angle_atom_site_label_2
_geom_angle_atom_site_label_3
_geom_angle
_geom_angle_site_symmetry_1
_geom_angle_site_symmetry_3
_geom_angle_publ_flag
C25_1 N1_1 C26_1 125.7(2) . . ?
C25_1 N1_1 C29_1 119.3(2) . . ?
C26_1 N1_1 C29_1 114.7(2) . . ?
C27_1 N2_1 C28_1 125.4(2) . . ?
C27_1 N2_1 C55_1 119.2(2) . . ?
C28_1 N2_1 C55_1 115.4(2) . . ?
C2_1 C1_1 C23_1 120.8(3) . . ?
C2_1 C1_1 H1_1 119.6 . . ?
C23_1 C1_1 H1_1 119.6 . . ?
C1_1 C2_1 C3_1 120.6(3) . . ?
C1_1 C2_1 C25_1 119.5(3) . . ?
C3_1 C2_1 C25_1 119.9(3) . . ?
C4_1 C3_1 C5_1 118.4(2) . . ?
C4_1 C3_1 C2_1 120.0(2) . . ?
C5_1 C3_1 C2_1 121.6(2) . . ?
C3_1 C4_1 C8_1 120.2(2) . . ?
C3_1 C4_1 C24_1 119.1(2) . . ?
C8_1 C4_1 C24_1 120.7(2) . . ?
C6_1 C5_1 C3_1 121.6(2) . . ?
C6_1 C5_1 C26_1 118.5(2) . . ?
C3_1 C5_1 C26_1 119.9(2) . . ?
C5_1 C6_1 C7_1 121.2(3) . . ?
C5_1 C6_1 H6_1 119.4 . . ?
C7_1 C6_1 H6_1 119.4 . . ?
C8_1 C7_1 C6_1 117.9(2) . . ?
C8_1 C7_1 C9_1 119.4(2) . . ?
C6_1 C7_1 C9_1 122.6(2) . . ?
C7_1 C8_1 C12_1 120.5(2) . . ?
C7_1 C8_1 C4_1 120.5(2) . . ?
C12_1 C8_1 C4_1 119.0(2) . . ?
C10_1 C9_1 C7_1 119.2(3) . . ?
C10_1 C9_1 C81_1 120.3(3) . . ?
C7_1 C9_1 C81_1 120.5(2) . . ?
C9_1 C10_1 C11_1 122.5(3) . . ?
C9_1 C10_1 H10_1 118.8 . . ?
C11_1 C10_1 H10_1 118.8 . . ?
C12_1 C11_1 C10_1 119.2(2) . . ?
C12_1 C11_1 C13_1 118.9(3) . . ?
C10_1 C11_1 C13_1 121.9(3) . . ?
C11_1 C12_1 C16_1 120.3(2) . . ?
C11_1 C12_1 C8_1 119.3(2) . . ?
C16_1 C12_1 C8_1 120.4(2) . . ?
C14_1 C13_1 C11_1 120.9(3) . . ?
C14_1 C13_1 H13_1 119.6 . . ?
C11_1 C13_1 H13_1 119.6 . . ?
C13_1 C14_1 C15_1 120.9(3) . . ?
C13_1 C14_1 C27_1 119.5(2) . . ?
C15_1 C14_1 C27_1 119.6(2) . . ?
C16_1 C15_1 C17_1 119.1(2) . . ?
C16_1 C15_1 C14_1 119.3(2) . . ?
C17_1 C15_1 C14_1 121.5(2) . . ?
C15_1 C16_1 C12_1 119.7(2) . . ?
C15_1 C16_1 C20_1 119.5(2) . . ?
C12_1 C16_1 C20_1 120.8(2) . . ?
C18_1 C17_1 C15_1 120.9(2) . . ?
C18_1 C17_1 C28_1 119.3(3) . . ?
C15_1 C17_1 C28_1 119.8(2) . . ?
C17_1 C18_1 C19_1 121.8(3) . . ?
C17_1 C18_1 H18_1 119.1 . . ?
C19_1 C18_1 H18_1 119.1 . . ?
C18_1 C19_1 C20_1 117.9(3) . . ?
C18_1 C19_1 C21_1 122.9(3) . . ?
C20_1 C19_1 C21_1 119.2(3) . . ?
C19_1 C20_1 C24_1 120.6(3) . . ?
C19_1 C20_1 C16_1 120.6(2) . . ?
C24_1 C20_1 C16_1 118.8(2) . . ?
C22_1 C21_1 C19_1 118.8(3) . . ?
C22_1 C21_1 C91_1 120.5(3) . . ?
C19_1 C21_1 C91_1 120.7(3) . . ?
C21_1 C22_1 C23_1 122.9(3) . . ?
C21_1 C22_1 H22_1 118.5 . . ?
C23_1 C22_1 H22_1 118.5 . . ?
C24_1 C23_1 C1_1 119.4(3) . . ?
C24_1 C23_1 C22_1 118.7(3) . . ?
C1_1 C23_1 C22_1 121.8(3) . . ?
C23_1 C24_1 C20_1 119.7(3) . . ?
C23_1 C24_1 C4_1 120.1(2) . . ?
C20_1 C24_1 C4_1 120.3(2) . . ?
O1_1 C25_1 N1_1 120.4(2) . . ?
O1_1 C25_1 C2_1 123.1(3) . . ?
N1_1 C25_1 C2_1 116.5(2) . . ?
O2_1 C26_1 N1_1 120.3(3) . . ?
O2_1 C26_1 C5_1 123.6(3) . . ?
N1_1 C26_1 C5_1 116.1(2) . . ?
O3_1 C27_1 N2_1 120.2(2) . . ?
O3_1 C27_1 C14_1 123.0(3) . . ?
N2_1 C27_1 C14_1 116.7(2) . . ?
O4_1 C28_1 N2_1 119.7(2) . . ?
O4_1 C28_1 C17_1 123.7(3) . . ?
N2_1 C28_1 C17_1 116.7(2) . . ?
C30_1 C29_1 C34_1 122.2(3) . . ?
C30_1 C29_1 N1_1 119.6(4) . . ?
C34_1 C29_1 N1_1 118.0(4) . . ?
C29_1 C30_1 C31_1 117.8(4) . . ?
C29_1 C30_1 C35_1 124.2(4) . . ?
C31_1 C30_1 C35_1 118.0(5) . . ?
C29_1 C30_1 C35A_1 125.7(12) . . ?
C31_1 C30_1 C35A_1 116.4(12) . . ?
C32_1 C31_1 C30_1 121.3(4) . . ?
C32_1 C31_1 H31_1 119.3 . . ?
C30_1 C31_1 H31_1 119.3 . . ?
C31_1 C32_1 C33_1 119.9(3) . . ?
C31_1 C32_1 H32_1 120.0 . . ?
C33_1 C32_1 H32_1 120.0 . . ?
C32_1 C33_1 C34_1 120.9(4) . . ?
C32_1 C33_1 H33_1 119.5 . . ?
C34_1 C33_1 H33_1 119.5 . . ?
C29_1 C34_1 C33_1 117.8(4) . . ?
C29_1 C34_1 C45_1 122.5(3) . . ?
C33_1 C34_1 C45_1 119.7(4) . . ?
C40_1 C35_1 C36_1 116.7(6) . . ?
C40_1 C35_1 C30_1 119.8(6) . . ?
C36_1 C35_1 C30_1 123.2(7) . . ?
C37_1 C36_1 C35_1 121.7(7) . . ?
C37_1 C36_1 H36_1 119.1 . . ?
C35_1 C36_1 H36_1 119.1 . . ?
C36_1 C37_1 C38_1 122.1(6) . . ?
C36_1 C37_1 H37_1 118.9 . . ?
C38_1 C37_1 H37_1 118.9 . . ?
C37_1 C38_1 C39_1 116.1(6) . . ?
C37_1 C38_1 C41_1 125.2(6) . . ?
C39_1 C38_1 C41_1 118.7(7) . . ?
C40_1 C39_1 C38_1 120.9(6) . . ?
C40_1 C39_1 H39_1 119.6 . . ?
C38_1 C39_1 H39_1 119.6 . . ?
C39_1 C40_1 C35_1 122.3(6) . . ?
C39_1 C40_1 H40_1 118.9 . . ?
C35_1 C40_1 H40_1 118.9 . . ?
C42_1 C41_1 C44_1 110.5(7) . . ?
C42_1 C41_1 C38_1 109.6(6) . . ?
C44_1 C41_1 C38_1 111.8(6) . . ?
C42_1 C41_1 C43_1 109.1(7) . . ?
C44_1 C41_1 C43_1 106.6(7) . . ?
C38_1 C41_1 C43_1 109.1(6) . . ?
C41_1 C42_1 H42A_1 109.5 . . ?
C41_1 C42_1 H42B_1 109.5 . . ?
H42A_1 C42_1 H42B_1 109.5 . . ?
C41_1 C42_1 H42C_1 109.5 . . ?
H42A_1 C42_1 H42C_1 109.5 . . ?
H42B_1 C42_1 H42C_1 109.5 . . ?
C41_1 C43_1 H43A_1 109.5 . . ?
C41_1 C43_1 H43B_1 109.5 . . ?
H43A_1 C43_1 H43B_1 109.5 . . ?
C41_1 C43_1 H43C_1 109.5 . . ?
H43A_1 C43_1 H43C_1 109.5 . . ?
H43B_1 C43_1 H43C_1 109.5 . . ?
C41_1 C44_1 H44A_1 109.5 . . ?
C41_1 C44_1 H44B_1 109.5 . . ?
H44A_1 C44_1 H44B_1 109.5 . . ?
C41_1 C44_1 H44C_1 109.5 . . ?
H44A_1 C44_1 H44C_1 109.5 . . ?
H44B_1 C44_1 H44C_1 109.5 . . ?
C50_1 C45_1 C46_1 117.4(5) . . ?
C50_1 C45_1 C34_1 122.0(4) . . ?
C46_1 C45_1 C34_1 120.5(3) . . ?
C47_1 C46_1 C45_1 121.7(4) . . ?
C47_1 C46_1 H46_1 119.1 . . ?
C45_1 C46_1 H46_1 119.1 . . ?
C46_1 C47_1 C48_1 122.2(5) . . ?
C46_1 C47_1 H47_1 118.9 . . ?
C48_1 C47_1 H47_1 118.9 . . ?
C49_1 C48_1 C47_1 116.0(6) . . ?
C49_1 C48_1 C51_1 124.5(5) . . ?
C47_1 C48_1 C51_1 119.5(6) . . ?
C48_1 C49_1 C50_1 122.4(4) . . ?
C48_1 C49_1 H49_1 118.8 . . ?
C50_1 C49_1 H49_1 118.8 . . ?
C49_1 C50_1 C45_1 120.2(5) . . ?
C49_1 C50_1 H50_1 119.9 . . ?
C45_1 C50_1 H50_1 119.9 . . ?
C52_1 C51_1 C48_1 112.3(6) . . ?
C52_1 C51_1 C53_1 111.2(7) . . ?
C48_1 C51_1 C53_1 109.2(7) . . ?
C52_1 C51_1 C54_1 110.8(8) . . ?
C48_1 C51_1 C54_1 106.4(6) . . ?
C53_1 C51_1 C54_1 106.6(7) . . ?
C51_1 C52_1 H52A_1 109.5 . . ?
C51_1 C52_1 H52B_1 109.5 . . ?
H52A_1 C52_1 H52B_1 109.5 . . ?
C51_1 C52_1 H52C_1 109.5 . . ?
H52A_1 C52_1 H52C_1 109.5 . . ?
H52B_1 C52_1 H52C_1 109.5 . . ?
C51_1 C53_1 H53A_1 109.5 . . ?
C51_1 C53_1 H53B_1 109.5 . . ?
H53A_1 C53_1 H53B_1 109.5 . . ?
C51_1 C53_1 H53C_1 109.5 . . ?
H53A_1 C53_1 H53C_1 109.5 . . ?
H53B_1 C53_1 H53C_1 109.5 . . ?
C51_1 C54_1 H54A_1 109.5 . . ?
C51_1 C54_1 H54B_1 109.5 . . ?
H54A_1 C54_1 H54B_1 109.5 . . ?
C51_1 C54_1 H54C_1 109.5 . . ?
H54A_1 C54_1 H54C_1 109.5 . . ?
H54B_1 C54_1 H54C_1 109.5 . . ?
C56_1 C55_1 C60_1 122.2(3) . . ?
C56_1 C55_1 N2_1 119.3(3) . . ?
C60_1 C55_1 N2_1 118.1(3) . . ?
C55_1 C56_1 C57_1 117.7(4) . . ?
C55_1 C56_1 C61A_1 123.2(8) . . ?
C57_1 C56_1 C61A_1 118.9(8) . . ?
C55_1 C56_1 C61_1 122.9(5) . . ?
C57_1 C56_1 C61_1 119.4(5) . . ?
C58_1 C57_1 C56_1 121.5(4) . . ?
C58_1 C57_1 H57_1 119.2 . . ?
C56_1 C57_1 H57_1 119.2 . . ?
C57_1 C58_1 C59_1 119.6(3) . . ?
C57_1 C58_1 H58_1 120.2 . . ?
C59_1 C58_1 H58_1 120.2 . . ?
C58_1 C59_1 C60_1 121.1(4) . . ?
C58_1 C59_1 H59_1 119.4 . . ?
C60_1 C59_1 H59_1 119.4 . . ?
C55_1 C60_1 C59_1 117.8(4) . . ?
C55_1 C60_1 C71_1 122.6(3) . . ?
C59_1 C60_1 C71_1 119.5(3) . . ?
C66_1 C61_1 C62_1 116.6(6) . . ?
C66_1 C61_1 C56_1 122.0(7) . . ?
C62_1 C61_1 C56_1 121.2(6) . . ?
C63_1 C62_1 C61_1 121.5(6) . . ?
C63_1 C62_1 H62_1 119.2 . . ?
C61_1 C62_1 H62_1 119.2 . . ?
C62_1 C63_1 C64_1 122.5(7) . . ?
C62_1 C63_1 H63_1 118.8 . . ?
C64_1 C63_1 H63_1 118.8 . . ?
C65_1 C64_1 C63_1 115.1(6) . . ?
C65_1 C64_1 C67_1 120.9(7) . . ?
C63_1 C64_1 C67_1 123.9(7) . . ?
C66_1 C65_1 C64_1 123.6(6) . . ?
C66_1 C65_1 H65_1 118.2 . . ?
C64_1 C65_1 H65_1 118.2 . . ?
C65_1 C66_1 C61_1 120.6(6) . . ?
C65_1 C66_1 H66_1 119.7 . . ?
C61_1 C66_1 H66_1 119.7 . . ?
C68_1 C67_1 C64_1 111.5(7) . . ?
C68_1 C67_1 C69_1 109.7(9) . . ?
C64_1 C67_1 C69_1 108.8(6) . . ?
C68_1 C67_1 C70_1 110.1(7) . . ?
C64_1 C67_1 C70_1 109.6(8) . . ?
C69_1 C67_1 C70_1 107.1(7) . . ?
C67_1 C68_1 H68A_1 109.5 . . ?
C67_1 C68_1 H68B_1 109.5 . . ?
H68A_1 C68_1 H68B_1 109.5 . . ?
C67_1 C68_1 H68C_1 109.5 . . ?
H68A_1 C68_1 H68C_1 109.5 . . ?
H68B_1 C68_1 H68C_1 109.5 . . ?
C67_1 C69_1 H69A_1 109.5 . . ?
C67_1 C69_1 H69B_1 109.5 . . ?
H69A_1 C69_1 H69B_1 109.5 . . ?
C67_1 C69_1 H69C_1 109.5 . . ?
H69A_1 C69_1 H69C_1 109.5 . . ?
H69B_1 C69_1 H69C_1 109.5 . . ?
C67_1 C70_1 H70A_1 109.5 . . ?
C67_1 C70_1 H70B_1 109.5 . . ?
H70A_1 C70_1 H70B_1 109.5 . . ?
C67_1 C70_1 H70C_1 109.5 . . ?
H70A_1 C70_1 H70C_1 109.5 . . ?
H70B_1 C70_1 H70C_1 109.5 . . ?
C76_1 C71_1 C72_1 117.1(4) . . ?
C76_1 C71_1 C60_1 122.8(3) . . ?
C72_1 C71_1 C60_1 120.0(3) . . ?
C73_1 C72_1 C71_1 121.5(4) . . ?
C73_1 C72_1 H72_1 119.2 . . ?
C71_1 C72_1 H72_1 119.2 . . ?
C72_1 C73_1 C74_1 122.4(4) . . ?
C72_1 C73_1 H73_1 118.8 . . ?
C74_1 C73_1 H73_1 118.8 . . ?
C75_1 C74_1 C73_1 116.0(5) . . ?
C75_1 C74_1 C77_1 122.5(5) . . ?
C73_1 C74_1 C77_1 121.4(5) . . ?
C76_1 C75_1 C74_1 122.0(4) . . ?
C76_1 C75_1 H75_1 119.0 . . ?
C74_1 C75_1 H75_1 119.0 . . ?
C75_1 C76_1 C71_1 121.0(4) . . ?
C75_1 C76_1 H76_1 119.5 . . ?
C71_1 C76_1 H76_1 119.5 . . ?
C78_1 C77_1 C79_1 110.1(9) . . ?
C78_1 C77_1 C74_1 114.8(7) . . ?
C79_1 C77_1 C74_1 113.5(6) . . ?
C78_1 C77_1 C80_1 110.1(14) . . ?
C79_1 C77_1 C80_1 99.2(15) . . ?
C74_1 C77_1 C80_1 108.1(7) . . ?
C77_1 C78_1 H78A_1 109.5 . . ?
C77_1 C78_1 H78B_1 109.5 . . ?
H78A_1 C78_1 H78B_1 109.5 . . ?
C77_1 C78_1 H78C_1 109.5 . . ?
H78A_1 C78_1 H78C_1 109.5 . . ?
H78B_1 C78_1 H78C_1 109.5 . . ?
C77_1 C79_1 H79A_1 109.5 . . ?
C77_1 C79_1 H79B_1 109.5 . . ?
H79A_1 C79_1 H79B_1 109.5 . . ?
C77_1 C79_1 H79C_1 109.5 . . ?
H79A_1 C79_1 H79C_1 109.5 . . ?
H79B_1 C79_1 H79C_1 109.5 . . ?
C77_1 C80_1 H80A_1 109.5 . . ?
C77_1 C80_1 H80B_1 109.5 . . ?
H80A_1 C80_1 H80B_1 109.5 . . ?
C77_1 C80_1 H80C_1 109.5 . . ?
H80A_1 C80_1 H80C_1 109.5 . . ?
H80B_1 C80_1 H80C_1 109.5 . . ?
C9_1 C81_1 C82_1 115.1(4) . . ?
C9_1 C81_1 H81A_1 108.5 . . ?
C82_1 C81_1 H81A_1 108.5 . . ?
C9_1 C81_1 H81B_1 108.5 . . ?
C82_1 C81_1 H81B_1 108.5 . . ?
H81A_1 C81_1 H81B_1 107.5 . . ?
C81_1 C82_1 C83_1 114.9(3) . . ?
C81_1 C82_1 H82A_1 108.5 . . ?
C83_1 C82_1 H82A_1 108.5 . . ?
C81_1 C82_1 H82B_1 108.5 . . ?
C83_1 C82_1 H82B_1 108.5 . . ?
H82A_1 C82_1 H82B_1 107.5 . . ?
C84A_1 C83_1 C82_1 110.4(6) . . ?
C82_1 C83_1 C84_1 108.7(5) . . ?
C82_1 C83_1 H83A_1 110.0 . . ?
C84_1 C83_1 H83A_1 110.0 . . ?
C82_1 C83_1 H83B_1 110.0 . . ?
C84_1 C83_1 H83B_1 110.0 . . ?
H83A_1 C83_1 H83B_1 108.3 . . ?
C84A_1 C83_1 H83C_1 109.6 . . ?
C82_1 C83_1 H83C_1 109.6 . . ?
C84A_1 C83_1 H83D_1 109.6 . . ?
C82_1 C83_1 H83D_1 109.6 . . ?
H83C_1 C83_1 H83D_1 108.1 . . ?
C85_1 C84_1 C83_1 115.9(7) . . ?
C85_1 C84_1 H84A_1 108.3 . . ?
C83_1 C84_1 H84A_1 108.3 . . ?
C85_1 C84_1 H84B_1 108.3 . . ?
C83_1 C84_1 H84B_1 108.3 . . ?
H84A_1 C84_1 H84B_1 107.4 . . ?
C86_1 C85_1 C84_1 114.3(9) . . ?
C86_1 C85_1 H85A_1 108.7 . . ?
C84_1 C85_1 H85A_1 108.7 . . ?
C86_1 C85_1 H85B_1 108.7 . . ?
C84_1 C85_1 H85B_1 108.7 . . ?
H85A_1 C85_1 H85B_1 107.6 . . ?
C87_1 C86_1 C85_1 113.5(8) . . ?
C87_1 C86_1 H86A_1 108.9 . . ?
C85_1 C86_1 H86A_1 108.9 . . ?
C87_1 C86_1 H86B_1 108.9 . . ?
C85_1 C86_1 H86B_1 108.9 . . ?
H86A_1 C86_1 H86B_1 107.7 . . ?
C86_1 C87_1 C88_1 115.7(8) . . ?
C86_1 C87_1 H87A_1 108.4 . . ?
C88_1 C87_1 H87A_1 108.4 . . ?
C86_1 C87_1 H87B_1 108.4 . . ?
C88_1 C87_1 H87B_1 108.4 . . ?
H87A_1 C87_1 H87B_1 107.4 . . ?
C89_1 C88_1 C87_1 115.1(8) . . ?
C89_1 C88_1 H88A_1 108.5 . . ?
C87_1 C88_1 H88A_1 108.5 . . ?
C89_1 C88_1 H88B_1 108.5 . . ?
C87_1 C88_1 H88B_1 108.5 . . ?
H88A_1 C88_1 H88B_1 107.5 . . ?
C88_1 C89_1 C90_1 110.4(12) . . ?
C88_1 C89_1 H89A_1 109.6 . . ?
C90_1 C89_1 H89A_1 109.6 . . ?
C88_1 C89_1 H89B_1 109.6 . . ?
C90_1 C89_1 H89B_1 109.6 . . ?
H89A_1 C89_1 H89B_1 108.1 . . ?
C89_1 C90_1 H90A_1 109.5 . . ?
C89_1 C90_1 H90B_1 109.5 . . ?
H90A_1 C90_1 H90B_1 109.5 . . ?
C89_1 C90_1 H90C_1 109.5 . . ?
H90A_1 C90_1 H90C_1 109.5 . . ?
H90B_1 C90_1 H90C_1 109.5 . . ?
C21_1 C91_1 C92_1 113.3(4) . . ?
C21_1 C91_1 H91A_1 108.9 . . ?
C92_1 C91_1 H91A_1 108.9 . . ?
C21_1 C91_1 H91B_1 108.9 . . ?
C92_1 C91_1 H91B_1 108.9 . . ?
H91A_1 C91_1 H91B_1 107.7 . . ?
C93_1 C92_1 C91_1 114.5(3) . . ?
C93_1 C92_1 H92A_1 108.6 . . ?
C91_1 C92_1 H92A_1 108.6 . . ?
C93_1 C92_1 H92B_1 108.6 . . ?
C91_1 C92_1 H92B_1 108.6 . . ?
H92A_1 C92_1 H92B_1 107.6 . . ?
C92_1 C93_1 C94_1 111.3(3) . . ?
C92_1 C93_1 H93A_1 109.4 . . ?
C94_1 C93_1 H93A_1 109.4 . . ?
C92_1 C93_1 H93B_1 109.4 . . ?
C94_1 C93_1 H93B_1 109.4 . . ?
H93A_1 C93_1 H93B_1 108.0 . . ?
C93_1 C94_1 C95_1 115.5(4) . . ?
C93_1 C94_1 H94A_1 108.4 . . ?
C95_1 C94_1 H94A_1 108.4 . . ?
C93_1 C94_1 H94B_1 108.4 . . ?
C95_1 C94_1 H94B_1 108.4 . . ?
H94A_1 C94_1 H94B_1 107.5 . . ?
C94_1 C95_1 C96_1 111.4(6) . . ?
C94_1 C95_1 H95A_1 109.3 . . ?
C96_1 C95_1 H95A_1 109.3 . . ?
C94_1 C95_1 H95B_1 109.3 . . ?
C96_1 C95_1 H95B_1 109.3 . . ?
H95A_1 C95_1 H95B_1 108.0 . . ?
C97_1 C96_1 C95_1 117.3(8) . . ?
C97_1 C96_1 H96A_1 108.0 . . ?
C95_1 C96_1 H96A_1 108.0 . . ?
C97_1 C96_1 H96B_1 108.0 . . ?
C95_1 C96_1 H96B_1 108.0 . . ?
H96A_1 C96_1 H96B_1 107.2 . . ?
C96_1 C97_1 C98_1 114.6(10) . . ?
C96_1 C97_1 H97A_1 108.6 . . ?
C98_1 C97_1 H97A_1 108.6 . . ?
C96_1 C97_1 H97B_1 108.6 . . ?
C98_1 C97_1 H97B_1 108.6 . . ?
H97A_1 C97_1 H97B_1 107.6 . . ?
C99_1 C98_1 C97_1 133.6(10) . . ?
C97_1 C98_1 C199_1 98.7(10) . . ?
C99_1 C98_1 H98A_1 103.8 . . ?
C97_1 C98_1 H98A_1 103.8 . . ?
C99_1 C98_1 H98B_1 103.8 . . ?
C97_1 C98_1 H98B_1 103.8 . . ?
H98A_1 C98_1 H98B_1 105.4 . . ?
C97_1 C98_1 H98C_1 112.0 . . ?
C199_1 C98_1 H98C_1 112.0 . . ?
C97_1 C98_1 H98D_1 112.0 . . ?
C199_1 C98_1 H98D_1 112.0 . . ?
H98C_1 C98_1 H98D_1 109.7 . . ?
C98_1 C99_1 C100_1 124.3(11) . . ?
C98_1 C99_1 H99A_1 106.3 . . ?
C100_1 C99_1 H99A_1 106.3 . . ?
C98_1 C99_1 H99B_1 106.3 . . ?
C100_1 C99_1 H99B_1 106.3 . . ?
H99A_1 C99_1 H99B_1 106.4 . . ?
C99_1 C100_1 H10A_1 109.5 . . ?
C99_1 C100_1 H10B_1 109.5 . . ?
H10A_1 C100_1 H10B_1 109.5 . . ?
C99_1 C100_1 H10C_1 109.5 . . ?
H10A_1 C100_1 H10C_1 109.5 . . ?
H10B_1 C100_1 H10C_1 109.5 . . ?
C36A_1 C35A_1 C40A_1 120.0 . . ?
C36A_1 C35A_1 C30_1 114.6(16) . . ?
C40A_1 C35A_1 C30_1 125.4(16) . . ?
C35A_1 C36A_1 C37A_1 120.0 . . ?
C35A_1 C36A_1 H36A_1 120.0 . . ?
C37A_1 C36A_1 H36A_1 120.0 . . ?
C38A_1 C37A_1 C36A_1 120.0 . . ?
C38A_1 C37A_1 H37A_1 120.0 . . ?
C36A_1 C37A_1 H37A_1 120.0 . . ?
C37A_1 C38A_1 C39A_1 120.0 . . ?
C37A_1 C38A_1 C41A_1 121.3(14) . . ?
C39A_1 C38A_1 C41A_1 118.7(14) . . ?
C40A_1 C39A_1 C38A_1 120.0 . . ?
C40A_1 C39A_1 H39A_1 120.0 . . ?
C38A_1 C39A_1 H39A_1 120.0 . . ?
C39A_1 C40A_1 C35A_1 120.0 . . ?
C39A_1 C40A_1 H40A_1 120.0 . . ?
C35A_1 C40A_1 H40A_1 120.0 . . ?
C42A_1 C41A_1 C44A_1 107(2) . . ?
C42A_1 C41A_1 C43A_1 109.5(19) . . ?
C44A_1 C41A_1 C43A_1 110(2) . . ?
C42A_1 C41A_1 C38A_1 112.0(18) . . ?
C44A_1 C41A_1 C38A_1 111.3(19) . . ?
C43A_1 C41A_1 C38A_1 107.7(16) . . ?
C41A_1 C42A_1 H42D_1 109.5 . . ?
C41A_1 C42A_1 H42E_1 109.5 . . ?
H42D_1 C42A_1 H42E_1 109.5 . . ?
C41A_1 C42A_1 H42F_1 109.5 . . ?
H42D_1 C42A_1 H42F_1 109.5 . . ?
H42E_1 C42A_1 H42F_1 109.5 . . ?
C41A_1 C43A_1 H43D_1 109.5 . . ?
C41A_1 C43A_1 H43E_1 109.5 . . ?
H43D_1 C43A_1 H43E_1 109.5 . . ?
C41A_1 C43A_1 H43F_1 109.5 . . ?
H43D_1 C43A_1 H43F_1 109.5 . . ?
H43E_1 C43A_1 H43F_1 109.5 . . ?
C41A_1 C44A_1 H44D_1 109.5 . . ?
C41A_1 C44A_1 H44E_1 109.5 . . ?
H44D_1 C44A_1 H44E_1 109.5 . . ?
C41A_1 C44A_1 H44F_1 109.5 . . ?
H44D_1 C44A_1 H44F_1 109.5 . . ?
H44E_1 C44A_1 H44F_1 109.5 . . ?
C62A_1 C61A_1 C66A_1 117.0(10) . . ?
C62A_1 C61A_1 C56_1 121.6(11) . . ?
C66A_1 C61A_1 C56_1 121.4(11) . . ?
C63A_1 C62A_1 C61A_1 121.3(10) . . ?
C63A_1 C62A_1 H62A_1 119.3 . . ?
C61A_1 C62A_1 H62A_1 119.3 . . ?
C62A_1 C63A_1 C64A_1 122.0(11) . . ?
C62A_1 C63A_1 H63A_1 119.0 . . ?
C64A_1 C63A_1 H63A_1 119.0 . . ?
C65A_1 C64A_1 C63A_1 115.2(11) . . ?
C65A_1 C64A_1 C67A_1 119.7(13) . . ?
C63A_1 C64A_1 C67A_1 125.1(13) . . ?
C66A_1 C65A_1 C64A_1 123.2(11) . . ?
C66A_1 C65A_1 H65A_1 118.4 . . ?
C64A_1 C65A_1 H65A_1 118.4 . . ?
C65A_1 C66A_1 C61A_1 121.1(11) . . ?
C65A_1 C66A_1 H66A_1 119.4 . . ?
C61A_1 C66A_1 H66A_1 119.4 . . ?
C69A_1 C67A_1 C68A_1 111(2) . . ?
C69A_1 C67A_1 C64A_1 110.6(14) . . ?
C68A_1 C67A_1 C64A_1 108.8(15) . . ?
C69A_1 C67A_1 C70A_1 110.6(19) . . ?
C68A_1 C67A_1 C70A_1 105(2) . . ?
C64A_1 C67A_1 C70A_1 111.5(18) . . ?
C67A_1 C68A_1 H68D_1 109.5 . . ?
C67A_1 C68A_1 H68E_1 109.5 . . ?
H68D_1 C68A_1 H68E_1 109.5 . . ?
C67A_1 C68A_1 H68F_1 109.5 . . ?
H68D_1 C68A_1 H68F_1 109.5 . . ?
H68E_1 C68A_1 H68F_1 109.5 . . ?
C67A_1 C69A_1 H69D_1 109.5 . . ?
C67A_1 C69A_1 H69E_1 109.5 . . ?
H69D_1 C69A_1 H69E_1 109.5 . . ?
C67A_1 C69A_1 H69F_1 109.5 . . ?
H69D_1 C69A_1 H69F_1 109.5 . . ?
H69E_1 C69A_1 H69F_1 109.5 . . ?
C67A_1 C70A_1 H70D_1 109.5 . . ?
C67A_1 C70A_1 H70E_1 109.5 . . ?
H70D_1 C70A_1 H70E_1 109.5 . . ?
C67A_1 C70A_1 H70F_1 109.5 . . ?
H70D_1 C70A_1 H70F_1 109.5 . . ?
H70E_1 C70A_1 H70F_1 109.5 . . ?
C83_1 C84A_1 C85A_1 112.8(9) . . ?
C83_1 C84A_1 H84C_1 109.0 . . ?
C85A_1 C84A_1 H84C_1 109.0 . . ?
C83_1 C84A_1 H84D_1 109.0 . . ?
C85A_1 C84A_1 H84D_1 109.0 . . ?
H84C_1 C84A_1 H84D_1 107.8 . . ?
C86A_1 C85A_1 C84A_1 113.7(14) . . ?
C86A_1 C85A_1 H85C_1 108.8 . . ?
C84A_1 C85A_1 H85C_1 108.8 . . ?
C86A_1 C85A_1 H85D_1 108.8 . . ?
C84A_1 C85A_1 H85D_1 108.8 . . ?
H85C_1 C85A_1 H85D_1 107.7 . . ?
C87A_1 C86A_1 C85A_1 113.7(15) . . ?
C87A_1 C86A_1 H86C_1 108.8 . . ?
C85A_1 C86A_1 H86C_1 108.8 . . ?
C87A_1 C86A_1 H86D_1 108.8 . . ?
C85A_1 C86A_1 H86D_1 108.8 . . ?
H86C_1 C86A_1 H86D_1 107.7 . . ?
C88A_1 C87A_1 C86A_1 113.2(16) . . ?
C88A_1 C87A_1 H87C_1 108.9 . . ?
C86A_1 C87A_1 H87C_1 108.9 . . ?
C88A_1 C87A_1 H87D_1 108.9 . . ?
C86A_1 C87A_1 H87D_1 108.9 . . ?
H87C_1 C87A_1 H87D_1 107.7 . . ?
C87A_1 C88A_1 C89A_1 114.6(17) . . ?
C87A_1 C88A_1 H88C_1 108.6 . . ?
C89A_1 C88A_1 H88C_1 108.6 . . ?
C87A_1 C88A_1 H88D_1 108.6 . . ?
C89A_1 C88A_1 H88D_1 108.6 . . ?
H88C_1 C88A_1 H88D_1 107.6 . . ?
C88A_1 C89A_1 C90A_1 109.5(19) . . ?
C88A_1 C89A_1 H89C_1 109.8 . . ?
C90A_1 C89A_1 H89C_1 109.8 . . ?
C88A_1 C89A_1 H89D_1 109.8 . . ?
C90A_1 C89A_1 H89D_1 109.8 . . ?
H89C_1 C89A_1 H89D_1 108.2 . . ?
C89A_1 C90A_1 H90D_1 109.5 . . ?
C89A_1 C90A_1 H90E_1 109.5 . . ?
H90D_1 C90A_1 H90E_1 109.5 . . ?
C89A_1 C90A_1 H90F_1 109.5 . . ?
H90D_1 C90A_1 H90F_1 109.5 . . ?
H90E_1 C90A_1 H90F_1 109.5 . . ?
C200_1 C199_1 C98_1 133.1(17) . . ?
C200_1 C199_1 H99C_1 103.9 . . ?
C98_1 C199_1 H99C_1 103.9 . . ?
C200_1 C199_1 H99D_1 103.9 . . ?
C98_1 C199_1 H99D_1 103.9 . . ?
H99C_1 C199_1 H99D_1 105.4 . . ?
C199_1 C200_1 H10D_1 109.5 . . ?
C199_1 C200_1 H10E_1 109.5 . . ?
H10D_1 C200_1 H10E_1 109.5 . . ?
C199_1 C200_1 H10F_1 109.5 . . ?
H10D_1 C200_1 H10F_1 109.5 . . ?
H10E_1 C200_1 H10F_1 109.5 . . ?
C18_2 C1_2 C2_2 118.8(8) . . ?
C18_2 C1_2 H1_2 120.6 . . ?
C2_2 C1_2 H1_2 120.6 . . ?
C3_2 C2_2 C1_2 120.5(9) . . ?
C3_2 C2_2 H2_2 119.8 . . ?
C1_2 C2_2 H2_2 119.8 . . ?
C2_2 C3_2 C4_2 122.0(10) . . ?
C2_2 C3_2 H3_2 119.0 . . ?
C4_2 C3_2 H3_2 119.0 . . ?
C3_2 C4_2 C5_2 123.3(8) . . ?
C3_2 C4_2 H4_2 118.3 . . ?
C5_2 C4_2 H4_2 118.3 . . ?
C18_2 C5_2 C4_2 118.0(6) . . ?
C18_2 C5_2 C6_2 120.4(5) . . ?
C4_2 C5_2 C6_2 121.5(5) . . ?
C11_2 C6_2 C7_2 119.5(5) . . ?
C11_2 C6_2 C5_2 120.3(4) . . ?
C7_2 C6_2 C5_2 120.3(5) . . ?
C8_2 C7_2 C6_2 121.4(6) . . ?
C8_2 C7_2 H7_2 119.3 . . ?
C6_2 C7_2 H7_2 119.3 . . ?
C7_2 C8_2 C9_2 120.3(5) . . ?
C7_2 C8_2 H8_2 119.8 . . ?
C9_2 C8_2 H8_2 119.8 . . ?
C8_2 C9_2 C10_2 119.8(5) . . ?
C8_2 C9_2 H9_2 120.1 . . ?
C10_2 C9_2 H9_2 120.1 . . ?
C9_2 C10_2 C11_2 121.0(6) . . ?
C9_2 C10_2 H10_2 119.5 . . ?
C11_2 C10_2 H10_2 119.5 . . ?
C6_2 C11_2 C10_2 118.0(5) . . ?
C6_2 C11_2 C12_2 119.3(5) . . ?
C10_2 C11_2 C12_2 122.7(5) . . ?
C13_2 C12_2 C17_2 119.2(7) . . ?
C13_2 C12_2 C11_2 122.3(7) . . ?
C17_2 C12_2 C11_2 118.5(5) . . ?
C12_2 C13_2 C14_2 116.6(9) . . ?
C12_2 C13_2 H13_2 121.7 . . ?
C14_2 C13_2 H13_2 121.7 . . ?
C15_2 C14_2 C13_2 114.1(7) . . ?
C15_2 C14_2 H14_2 122.9 . . ?
C13_2 C14_2 H14_2 122.9 . . ?
C16_2 C15_2 C14_2 131.5(12) . . ?
C16_2 C15_2 H15_2 114.2 . . ?
C14_2 C15_2 H15_2 114.2 . . ?
C15_2 C16_2 C17_2 116.3(10) . . ?
C15_2 C16_2 H16_2 121.9 . . ?
C17_2 C16_2 H16_2 121.9 . . ?
C16_2 C17_2 C12_2 122.3(8) . . ?
C16_2 C17_2 C18_2 116.3(7) . . ?
C12_2 C17_2 C18_2 121.4(5) . . ?
C5_2 C18_2 C17_2 120.0(5) . . ?
C5_2 C18_2 C1_2 117.2(7) . . ?
C17_2 C18_2 C1_2 122.8(6) . . ?
C2_101 C1_101 H1A_101 109.5 . . ?
C2_101 C1_101 H1B_101 109.5 . . ?
H1A_101 C1_101 H1B_101 109.5 . . ?
C2_101 C1_101 H1C_101 109.5 . . ?
H1A_101 C1_101 H1C_101 109.5 . . ?
H1B_101 C1_101 H1C_101 109.5 . . ?
C3_101 C2_101 C7_101 120.0 . . ?
C3_101 C2_101 C1_101 117.1(12) . . ?
C7_101 C2_101 C1_101 122.8(12) . . ?
C4_101 C3_101 C2_101 120.0 . . ?
C4_101 C3_101 H3_101 120.0 . . ?
C2_101 C3_101 H3_101 120.0 . . ?
C5_101 C4_101 C3_101 120.0 . . ?
C5_101 C4_101 H4_101 120.0 . . ?
C3_101 C4_101 H4_101 120.0 . . ?
C4_101 C5_101 C6_101 120.0 . . ?
C4_101 C5_101 H5_101 120.0 . . ?
C6_101 C5_101 H5_101 120.0 . . ?
C7_101 C6_101 C5_101 120.0 . . ?
C7_101 C6_101 H6_101 120.0 . . ?
C5_101 C6_101 H6_101 120.0 . . ?
C6_101 C7_101 C2_101 120.0 . . ?
C6_101 C7_101 H7_101 120.0 . . ?
C2_101 C7_101 H7_101 120.0 . . ?
C2_102 C1_102 H1A_102 109.5 . . ?
C2_102 C1_102 H1B_102 109.5 . . ?
H1A_102 C1_102 H1B_102 109.5 . . ?
C2_102 C1_102 H1C_102 109.5 . . ?
H1A_102 C1_102 H1C_102 109.5 . . ?
H1B_102 C1_102 H1C_102 109.5 . . ?
C3_102 C2_102 C7_102 120.0 . . ?
C3_102 C2_102 C1_102 120.1(12) . . ?
C7_102 C2_102 C1_102 119.6(12) . . ?
C4_102 C3_102 C2_102 120.0 . . ?
C4_102 C3_102 H3_102 120.0 . . ?
C2_102 C3_102 H3_102 120.0 . . ?
C3_102 C4_102 C5_102 120.0 . . ?
C3_102 C4_102 H4_102 120.0 . . ?
C5_102 C4_102 H4_102 120.0 . . ?
C6_102 C5_102 C4_102 120.0 . . ?
C6_102 C5_102 H5_102 120.0 . . ?
C4_102 C5_102 H5_102 120.0 . . ?
C5_102 C6_102 C7_102 120.0 . . ?
C5_102 C6_102 H6_102 120.0 . . ?
C7_102 C6_102 H6_102 120.0 . . ?
C6_102 C7_102 C2_102 120.0 . . ?
C6_102 C7_102 H7_102 120.0 . . ?
C2_102 C7_102 H7_102 120.0 . . ?
C2_103 C1_103 H1A_103 109.5 . . ?
C2_103 C1_103 H1B_103 109.5 . . ?
H1A_103 C1_103 H1B_103 109.5 . . ?
C2_103 C1_103 H1C_103 109.5 . . ?
H1A_103 C1_103 H1C_103 109.5 . . ?
H1B_103 C1_103 H1C_103 109.5 . . ?
C3_103 C2_103 C1_103 124.2(9) . . ?
C3_103 C2_103 C7_103 116.2(7) . . ?
C1_103 C2_103 C7_103 119.6(8) . . ?
C2_103 C3_103 C4_103 122.7(8) . . ?
C2_103 C3_103 H3_103 118.7 . . ?
C4_103 C3_103 H3_103 118.7 . . ?
C5_103 C4_103 C3_103 122.0(8) . . ?
C5_103 C4_103 H4_103 119.0 . . ?
C3_103 C4_103 H4_103 119.0 . . ?
C4_103 C5_103 C6_103 116.1(7) . . ?
C4_103 C5_103 H5_103 121.9 . . ?
C6_103 C5_103 H5_103 121.9 . . ?
C7_103 C6_103 C5_103 123.8(7) . . ?
C7_103 C6_103 H6_103 118.1 . . ?
C5_103 C6_103 H6_103 118.1 . . ?
C6_103 C7_103 C2_103 119.2(7) . . ?
C6_103 C7_103 H7_103 120.4 . . ?
C2_103 C7_103 H7_103 120.4 . . ?
C2_104 C1_104 H1A_104 109.5 . . ?
C2_104 C1_104 H1B_104 109.5 . . ?
H1A_104 C1_104 H1B_104 109.5 . . ?
C2_104 C1_104 H1C_104 109.5 . . ?
H1A_104 C1_104 H1C_104 109.5 . . ?
H1B_104 C1_104 H1C_104 109.5 . . ?
C3_104 C2_104 C7_104 120.0 . . ?
C3_104 C2_104 C1_104 125.3(14) . . ?
C7_104 C2_104 C1_104 114.6(14) . . ?
C4_104 C3_104 C2_104 120.0 . . ?
C4_104 C3_104 H3_104 120.0 . . ?
C2_104 C3_104 H3_104 120.0 . . ?
C3_104 C4_104 C5_104 120.0 . . ?
C3_104 C4_104 H4_104 120.0 . . ?
C5_104 C4_104 H4_104 120.0 . . ?
C6_104 C5_104 C4_104 120.0 . . ?
C6_104 C5_104 H5_104 120.0 . . ?
C4_104 C5_104 H5_104 120.0 . . ?
C5_104 C6_104 C7_104 120.0 . . ?
C5_104 C6_104 H6_104 120.0 . . ?
C7_104 C6_104 H6_104 120.0 . . ?
C6_104 C7_104 C2_104 120.0 . . ?
C6_104 C7_104 H7_104 120.0 . . ?
C2_104 C7_104 H7_104 120.0 . . ?

loop_
_geom_bond_atom_site_label_1
_geom_bond_atom_site_label_2
_geom_bond_distance
_geom_bond_site_symmetry_2
_geom_bond_publ_flag
O1_1 C25_1 1.219(4) . ?
O2_1 C26_1 1.205(3) . ?
O3_1 C27_1 1.216(3) . ?
O4_1 C28_1 1.213(4) . ?
N1_1 C25_1 1.401(4) . ?
N1_1 C26_1 1.415(4) . ?
N1_1 C29_1 1.455(4) . ?
N2_1 C27_1 1.398(4) . ?
N2_1 C28_1 1.413(4) . ?
N2_1 C55_1 1.448(3) . ?
C1_1 C2_1 1.376(4) . ?
C1_1 C23_1 1.415(4) . ?
C1_1 H1_1 0.9500 . ?
C2_1 C3_1 1.415(4) . ?
C2_1 C25_1 1.476(4) . ?
C3_1 C4_1 1.409(4) . ?
C3_1 C5_1 1.413(4) . ?
C4_1 C8_1 1.421(4) . ?
C4_1 C24_1 1.428(4) . ?
C5_1 C6_1 1.375(4) . ?
C5_1 C26_1 1.482(4) . ?
C6_1 C7_1 1.421(4) . ?
C6_1 H6_1 0.9500 . ?
C7_1 C8_1 1.417(4) . ?
C7_1 C9_1 1.439(4) . ?
C8_1 C12_1 1.420(4) . ?
C9_1 C10_1 1.368(4) . ?
C9_1 C81_1 1.505(4) . ?
C10_1 C11_1 1.418(4) . ?
C10_1 H10_1 0.9500 . ?
C11_1 C12_1 1.415(4) . ?
C11_1 C13_1 1.419(4) . ?
C12_1 C16_1 1.416(4) . ?
C13_1 C14_1 1.370(4) . ?
C13_1 H13_1 0.9500 . ?
C14_1 C15_1 1.418(4) . ?
C14_1 C27_1 1.482(4) . ?
C15_1 C16_1 1.410(4) . ?
C15_1 C17_1 1.415(4) . ?
C16_1 C20_1 1.430(4) . ?
C17_1 C18_1 1.372(4) . ?
C17_1 C28_1 1.472(4) . ?
C18_1 C19_1 1.415(4) . ?
C18_1 H18_1 0.9500 . ?
C19_1 C20_1 1.417(4) . ?
C19_1 C21_1 1.443(4) . ?
C20_1 C24_1 1.417(4) . ?
C21_1 C22_1 1.368(4) . ?
C21_1 C91_1 1.504(4) . ?
C22_1 C23_1 1.422(4) . ?
C22_1 H22_1 0.9500 . ?
C23_1 C24_1 1.410(4) . ?
C29_1 C30_1 1.388(6) . ?
C29_1 C34_1 1.390(6) . ?
C30_1 C31_1 1.406(4) . ?
C30_1 C35_1 1.473(8) . ?
C30_1 C35A_1 1.514(14) . ?
C31_1 C32_1 1.369(7) . ?
C31_1 H31_1 0.9500 . ?
C32_1 C33_1 1.378(7) . ?
C32_1 H32_1 0.9500 . ?
C33_1 C34_1 1.409(4) . ?
C33_1 H33_1 0.9500 . ?
C34_1 C45_1 1.476(7) . ?
C35_1 C40_1 1.384(9) . ?
C35_1 C36_1 1.390(8) . ?
C36_1 C37_1 1.382(9) . ?
C36_1 H36_1 0.9500 . ?
C37_1 C38_1 1.385(10) . ?
C37_1 H37_1 0.9500 . ?
C38_1 C39_1 1.419(8) . ?
C38_1 C41_1 1.543(10) . ?
C39_1 C40_1 1.384(9) . ?
C39_1 H39_1 0.9500 . ?
C40_1 H40_1 0.9500 . ?
C41_1 C42_1 1.514(10) . ?
C41_1 C44_1 1.521(11) . ?
C41_1 C43_1 1.547(11) . ?
C42_1 H42A_1 0.9800 . ?
C42_1 H42B_1 0.9800 . ?
C42_1 H42C_1 0.9800 . ?
C43_1 H43A_1 0.9800 . ?
C43_1 H43B_1 0.9800 . ?
C43_1 H43C_1 0.9800 . ?
C44_1 H44A_1 0.9800 . ?
C44_1 H44B_1 0.9800 . ?
C44_1 H44C_1 0.9800 . ?
C45_1 C50_1 1.399(5) . ?
C45_1 C46_1 1.402(6) . ?
C46_1 C47_1 1.349(8) . ?
C46_1 H46_1 0.9500 . ?
C47_1 C48_1 1.417(7) . ?
C47_1 H47_1 0.9500 . ?
C48_1 C49_1 1.388(9) . ?
C48_1 C51_1 1.542(10) . ?
C49_1 C50_1 1.393(8) . ?
C49_1 H49_1 0.9500 . ?
C50_1 H50_1 0.9500 . ?
C51_1 C52_1 1.478(12) . ?
C51_1 C53_1 1.546(10) . ?
C51_1 C54_1 1.588(12) . ?
C52_1 H52A_1 0.9800 . ?
C52_1 H52B_1 0.9800 . ?
C52_1 H52C_1 0.9800 . ?
C53_1 H53A_1 0.9800 . ?
C53_1 H53B_1 0.9800 . ?
C53_1 H53C_1 0.9800 . ?
C54_1 H54A_1 0.9800 . ?
C54_1 H54B_1 0.9800 . ?
C54_1 H54C_1 0.9800 . ?
C55_1 C56_1 1.394(6) . ?
C55_1 C60_1 1.398(6) . ?
C56_1 C57_1 1.397(4) . ?
C56_1 C61A_1 1.486(12) . ?
C56_1 C61_1 1.490(8) . ?
C57_1 C58_1 1.381(6) . ?
C57_1 H57_1 0.9500 . ?
C58_1 C59_1 1.384(6) . ?
C58_1 H58_1 0.9500 . ?
C59_1 C60_1 1.399(4) . ?
C59_1 H59_1 0.9500 . ?
C60_1 C71_1 1.487(6) . ?
C61_1 C66_1 1.399(9) . ?
C61_1 C62_1 1.408(10) . ?
C62_1 C63_1 1.343(10) . ?
C62_1 H62_1 0.9500 . ?
C63_1 C64_1 1.415(10) . ?
C63_1 H63_1 0.9500 . ?
C64_1 C65_1 1.382(10) . ?
C64_1 C67_1 1.529(9) . ?
C65_1 C66_1 1.362(10) . ?
C65_1 H65_1 0.9500 . ?
C66_1 H66_1 0.9500 . ?
C67_1 C68_1 1.512(12) . ?
C67_1 C69_1 1.534(10) . ?
C67_1 C70_1 1.547(14) . ?
C68_1 H68A_1 0.9800 . ?
C68_1 H68B_1 0.9800 . ?
C68_1 H68C_1 0.9800 . ?
C69_1 H69A_1 0.9800 . ?
C69_1 H69B_1 0.9800 . ?
C69_1 H69C_1 0.9800 . ?
C70_1 H70A_1 0.9800 . ?
C70_1 H70B_1 0.9800 . ?
C70_1 H70C_1 0.9800 . ?
C71_1 C76_1 1.391(5) . ?
C71_1 C72_1 1.395(5) . ?
C72_1 C73_1 1.359(7) . ?
C72_1 H72_1 0.9500 . ?
C73_1 C74_1 1.398(7) . ?
C73_1 H73_1 0.9500 . ?
C74_1 C75_1 1.393(7) . ?
C74_1 C77_1 1.500(9) . ?
C75_1 C76_1 1.382(7) . ?
C75_1 H75_1 0.9500 . ?
C76_1 H76_1 0.9500 . ?
C77_1 C78_1 1.443(12) . ?
C77_1 C79_1 1.485(11) . ?
C77_1 C80_1 1.540(18) . ?
C78_1 H78A_1 0.9800 . ?
C78_1 H78B_1 0.9800 . ?
C78_1 H78C_1 0.9800 . ?
C79_1 H79A_1 0.9800 . ?
C79_1 H79B_1 0.9800 . ?
C79_1 H79C_1 0.9800 . ?
C80_1 H80A_1 0.9800 . ?
C80_1 H80B_1 0.9800 . ?
C80_1 H80C_1 0.9800 . ?
C81_1 C82_1 1.510(7) . ?
C81_1 H81A_1 0.9900 . ?
C81_1 H81B_1 0.9900 . ?
C82_1 C83_1 1.511(7) . ?
C82_1 H82A_1 0.9900 . ?
C82_1 H82B_1 0.9900 . ?
C83_1 C84A_1 1.442(12) . ?
C83_1 C84_1 1.621(10) . ?
C83_1 H83A_1 0.9900 . ?
C83_1 H83B_1 0.9900 . ?
C83_1 H83C_1 0.9900 . ?
C83_1 H83D_1 0.9900 . ?
C84_1 C85_1 1.530(11) . ?
C84_1 H84A_1 0.9900 . ?
C84_1 H84B_1 0.9900 . ?
C85_1 C86_1 1.515(11) . ?
C85_1 H85A_1 0.9900 . ?
C85_1 H85B_1 0.9900 . ?
C86_1 C87_1 1.492(10) . ?
C86_1 H86A_1 0.9900 . ?
C86_1 H86B_1 0.9900 . ?
C87_1 C88_1 1.512(10) . ?
C87_1 H87A_1 0.9900 . ?
C87_1 H87B_1 0.9900 . ?
C88_1 C89_1 1.501(10) . ?
C88_1 H88A_1 0.9900 . ?
C88_1 H88B_1 0.9900 . ?
C89_1 C90_1 1.533(14) . ?
C89_1 H89A_1 0.9900 . ?
C89_1 H89B_1 0.9900 . ?
C90_1 H90A_1 0.9800 . ?
C90_1 H90B_1 0.9800 . ?
C90_1 H90C_1 0.9800 . ?
C91_1 C92_1 1.518(7) . ?
C91_1 H91A_1 0.9900 . ?
C91_1 H91B_1 0.9900 . ?
C92_1 C93_1 1.515(7) . ?
C92_1 H92A_1 0.9900 . ?
C92_1 H92B_1 0.9900 . ?
C93_1 C94_1 1.521(7) . ?
C93_1 H93A_1 0.9900 . ?
C93_1 H93B_1 0.9900 . ?
C94_1 C95_1 1.529(9) . ?
C94_1 H94A_1 0.9900 . ?
C94_1 H94B_1 0.9900 . ?
C95_1 C96_1 1.536(10) . ?
C95_1 H95A_1 0.9900 . ?
C95_1 H95B_1 0.9900 . ?
C96_1 C97_1 1.495(11) . ?
C96_1 H96A_1 0.9900 . ?
C96_1 H96B_1 0.9900 . ?
C97_1 C98_1 1.533(12) . ?
C97_1 H97A_1 0.9900 . ?
C97_1 H97B_1 0.9900 . ?
C98_1 C99_1 1.437(12) . ?
C98_1 C199_1 1.587(15) . ?
C98_1 H98A_1 0.9900 . ?
C98_1 H98B_1 0.9900 . ?
C98_1 H98C_1 0.9900 . ?
C98_1 H98D_1 0.9900 . ?
C99_1 C100_1 1.460(14) . ?
C99_1 H99A_1 0.9900 . ?
C99_1 H99B_1 0.9900 . ?
C100_1 H10A_1 0.9800 . ?
C100_1 H10B_1 0.9800 . ?
C100_1 H10C_1 0.9800 . ?
C35A_1 C36A_1 1.3900 . ?
C35A_1 C40A_1 1.3900 . ?
C36A_1 C37A_1 1.3900 . ?
C36A_1 H36A_1 0.9500 . ?
C37A_1 C38A_1 1.3900 . ?
C37A_1 H37A_1 0.9500 . ?
C38A_1 C39A_1 1.3900 . ?
C38A_1 C41A_1 1.567(16) . ?
C39A_1 C40A_1 1.3900 . ?
C39A_1 H39A_1 0.9500 . ?
C40A_1 H40A_1 0.9500 . ?
C41A_1 C42A_1 1.50(2) . ?
C41A_1 C44A_1 1.519(19) . ?
C41A_1 C43A_1 1.545(19) . ?
C42A_1 H42D_1 0.9800 . ?
C42A_1 H42E_1 0.9800 . ?
C42A_1 H42F_1 0.9800 . ?
C43A_1 H43D_1 0.9800 . ?
C43A_1 H43E_1 0.9800 . ?
C43A_1 H43F_1 0.9800 . ?
C44A_1 H44D_1 0.9800 . ?
C44A_1 H44E_1 0.9800 . ?
C44A_1 H44F_1 0.9800 . ?
C61A_1 C62A_1 1.393(15) . ?
C61A_1 C66A_1 1.405(15) . ?
C62A_1 C63A_1 1.355(15) . ?
C62A_1 H62A_1 0.9500 . ?
C63A_1 C64A_1 1.428(15) . ?
C63A_1 H63A_1 0.9500 . ?
C64A_1 C65A_1 1.386(16) . ?
C64A_1 C67A_1 1.537(15) . ?
C65A_1 C66A_1 1.351(15) . ?
C65A_1 H65A_1 0.9500 . ?
C66A_1 H66A_1 0.9500 . ?
C67A_1 C69A_1 1.510(18) . ?
C67A_1 C68A_1 1.53(2) . ?
C67A_1 C70A_1 1.54(2) . ?
C68A_1 H68D_1 0.9800 . ?
C68A_1 H68E_1 0.9800 . ?
C68A_1 H68F_1 0.9800 . ?
C69A_1 H69D_1 0.9800 . ?
C69A_1 H69E_1 0.9800 . ?
C69A_1 H69F_1 0.9800 . ?
C70A_1 H70D_1 0.9800 . ?
C70A_1 H70E_1 0.9800 . ?
C70A_1 H70F_1 0.9800 . ?
C84A_1 C85A_1 1.518(13) . ?
C84A_1 H84C_1 0.9900 . ?
C84A_1 H84D_1 0.9900 . ?
C85A_1 C86A_1 1.513(14) . ?
C85A_1 H85C_1 0.9900 . ?
C85A_1 H85D_1 0.9900 . ?
C86A_1 C87A_1 1.511(13) . ?
C86A_1 H86C_1 0.9900 . ?
C86A_1 H86D_1 0.9900 . ?
C87A_1 C88A_1 1.506(14) . ?
C87A_1 H87C_1 0.9900 . ?
C87A_1 H87D_1 0.9900 . ?
C88A_1 C89A_1 1.508(15) . ?
C88A_1 H88C_1 0.9900 . ?
C88A_1 H88D_1 0.9900 . ?
C89A_1 C90A_1 1.536(15) . ?
C89A_1 H89C_1 0.9900 . ?
C89A_1 H89D_1 0.9900 . ?
C90A_1 H90D_1 0.9800 . ?
C90A_1 H90E_1 0.9800 . ?
C90A_1 H90F_1 0.9800 . ?
C199_1 C200_1 1.481(17) . ?
C199_1 H99C_1 0.9900 . ?
C199_1 H99D_1 0.9900 . ?
C200_1 H10D_1 0.9800 . ?
C200_1 H10E_1 0.9800 . ?
C200_1 H10F_1 0.9800 . ?
C1_2 C18_2 1.461(10) . ?
C1_2 C2_2 1.461(14) . ?
C1_2 H1_2 0.9500 . ?
C2_2 C3_2 1.244(15) . ?
C2_2 H2_2 0.9500 . ?
C3_2 C4_2 1.361(10) . ?
C3_2 H3_2 0.9500 . ?
C4_2 C5_2 1.407(9) . ?
C4_2 H4_2 0.9500 . ?
C5_2 C18_2 1.380(8) . ?
C5_2 C6_2 1.475(7) . ?
C6_2 C11_2 1.395(7) . ?
C6_2 C7_2 1.409(7) . ?
C7_2 C8_2 1.350(8) . ?
C7_2 H7_2 0.9500 . ?
C8_2 C9_2 1.382(10) . ?
C8_2 H8_2 0.9500 . ?
C9_2 C10_2 1.386(10) . ?
C9_2 H9_2 0.9500 . ?
C10_2 C11_2 1.412(8) . ?
C10_2 H10_2 0.9500 . ?
C11_2 C12_2 1.476(8) . ?
C12_2 C13_2 1.375(9) . ?
C12_2 C17_2 1.426(10) . ?
C13_2 C14_2 1.508(14) . ?
C13_2 H13_2 0.9500 . ?
C14_2 C15_2 1.413(15) . ?
C14_2 H14_2 0.9500 . ?
C15_2 C16_2 1.176(12) . ?
C15_2 H15_2 0.9500 . ?
C16_2 C17_2 1.416(9) . ?
C16_2 H16_2 0.9500 . ?
C17_2 C18_2 1.427(10) . ?
C1_101 C2_101 1.433(14) . ?
C1_101 H1A_101 0.9800 . ?
C1_101 H1B_101 0.9800 . ?
C1_101 H1C_101 0.9800 . ?
C2_101 C3_101 1.3900 . ?
C2_101 C7_101 1.3900 . ?
C3_101 C4_101 1.3900 . ?
C3_101 H3_101 0.9500 . ?
C4_101 C5_101 1.3900 . ?
C4_101 H4_101 0.9500 . ?
C5_101 C6_101 1.3900 . ?
C5_101 H5_101 0.9500 . ?
C6_101 C7_101 1.3900 . ?
C6_101 H6_101 0.9500 . ?
C7_101 H7_101 0.9500 . ?
C1_102 C2_102 1.448(15) . ?
C1_102 H1A_102 0.9800 . ?
C1_102 H1B_102 0.9800 . ?
C1_102 H1C_102 0.9800 . ?
C2_102 C3_102 1.3900 . ?
C2_102 C7_102 1.3900 . ?
C3_102 C4_102 1.3900 . ?
C3_102 H3_102 0.9500 . ?
C4_102 C5_102 1.3900 . ?
C4_102 H4_102 0.9500 . ?
C5_102 C6_102 1.3900 . ?
C5_102 H5_102 0.9500 . ?
C6_102 C7_102 1.3900 . ?
C6_102 H6_102 0.9500 . ?
C7_102 H7_102 0.9500 . ?
C1_103 C2_103 1.414(11) . ?
C1_103 H1A_103 0.9800 . ?
C1_103 H1B_103 0.9800 . ?
C1_103 H1C_103 0.9800 . ?
C2_103 C3_103 1.360(9) . ?
C2_103 C7_103 1.448(9) . ?
C3_103 C4_103 1.379(10) . ?
C3_103 H3_103 0.9500 . ?
C4_103 C5_103 1.353(10) . ?
C4_103 H4_103 0.9500 . ?
C5_103 C6_103 1.403(9) . ?
C5_103 H5_103 0.9500 . ?
C6_103 C7_103 1.342(8) . ?
C6_103 H6_103 0.9500 . ?
C7_103 H7_103 0.9500 . ?
C1_104 C2_104 1.473(16) . ?
C1_104 H1A_104 0.9800 . ?
C1_104 H1B_104 0.9800 . ?
C1_104 H1C_104 0.9800 . ?
C2_104 C3_104 1.3900 . ?
C2_104 C7_104 1.3900 . ?
C3_104 C4_104 1.3900 . ?
C3_104 H3_104 0.9500 . ?
C4_104 C5_104 1.3900 . ?
C4_104 H4_104 0.9500 . ?
C5_104 C6_104 1.3900 . ?
C5_104 H5_104 0.9500 . ?
C6_104 C7_104 1.3900 . ?
C6_104 H6_104 0.9500 . ?
C7_104 H7_104 0.9500 . ?

loop_
_geom_torsion_atom_site_label_1
_geom_torsion_atom_site_label_2
_geom_torsion_atom_site_label_3
_geom_torsion_atom_site_label_4
_geom_torsion
_geom_torsion_site_symmetry_1
_geom_torsion_site_symmetry_2
_geom_torsion_site_symmetry_3
_geom_torsion_site_symmetry_4
_geom_torsion_publ_flag
C23_1 C1_1 C2_1 C3_1 0.3(7) . . . . ?
C23_1 C1_1 C2_1 C25_1 -179.1(4) . . . . ?
C1_1 C2_1 C3_1 C4_1 1.0(6) . . . . ?
C25_1 C2_1 C3_1 C4_1 -179.7(4) . . . . ?
C1_1 C2_1 C3_1 C5_1 -178.0(4) . . . . ?
C25_1 C2_1 C3_1 C5_1 1.3(6) . . . . ?
C5_1 C3_1 C4_1 C8_1 -2.5(6) . . . . ?
C2_1 C3_1 C4_1 C8_1 178.4(4) . . . . ?
C5_1 C3_1 C4_1 C24_1 177.0(4) . . . . ?
C2_1 C3_1 C4_1 C24_1 -2.1(6) . . . . ?
C4_1 C3_1 C5_1 C6_1 3.3(6) . . . . ?
C2_1 C3_1 C5_1 C6_1 -177.6(4) . . . . ?
C4_1 C3_1 C5_1 C26_1 -175.7(4) . . . . ?
C2_1 C3_1 C5_1 C26_1 3.4(6) . . . . ?
C3_1 C5_1 C6_1 C7_1 -0.8(6) . . . . ?
C26_1 C5_1 C6_1 C7_1 178.2(4) . . . . ?
C5_1 C6_1 C7_1 C8_1 -2.4(6) . . . . ?
C5_1 C6_1 C7_1 C9_1 179.5(4) . . . . ?
C6_1 C7_1 C8_1 C12_1 -176.6(4) . . . . ?
C9_1 C7_1 C8_1 C12_1 1.5(6) . . . . ?
C6_1 C7_1 C8_1 C4_1 3.1(6) . . . . ?
C9_1 C7_1 C8_1 C4_1 -178.7(4) . . . . ?
C3_1 C4_1 C8_1 C7_1 -0.7(6) . . . . ?
C24_1 C4_1 C8_1 C7_1 179.8(4) . . . . ?
C3_1 C4_1 C8_1 C12_1 179.1(4) . . . . ?
C24_1 C4_1 C8_1 C12_1 -0.4(6) . . . . ?
C8_1 C7_1 C9_1 C10_1 -1.5(6) . . . . ?
C6_1 C7_1 C9_1 C10_1 176.6(4) . . . . ?
C8_1 C7_1 C9_1 C81_1 178.4(4) . . . . ?
C6_1 C7_1 C9_1 C81_1 -3.5(7) . . . . ?
C7_1 C9_1 C10_1 C11_1 0.1(7) . . . . ?
C81_1 C9_1 C10_1 C11_1 -179.7(4) . . . . ?
C9_1 C10_1 C11_1 C12_1 1.1(7) . . . . ?
C9_1 C10_1 C11_1 C13_1 -178.1(4) . . . . ?
C10_1 C11_1 C12_1 C16_1 -179.5(4) . . . . ?
C13_1 C11_1 C12_1 C16_1 -0.3(6) . . . . ?
C10_1 C11_1 C12_1 C8_1 -1.0(6) . . . . ?
C13_1 C11_1 C12_1 C8_1 178.2(4) . . . . ?
C7_1 C8_1 C12_1 C11_1 -0.3(6) . . . . ?
C4_1 C8_1 C12_1 C11_1 179.9(4) . . . . ?
C7_1 C8_1 C12_1 C16_1 178.2(4) . . . . ?
C4_1 C8_1 C12_1 C16_1 -1.6(6) . . . . ?
C12_1 C11_1 C13_1 C14_1 -0.2(7) . . . . ?
C10_1 C11_1 C13_1 C14_1 179.0(4) . . . . ?
C11_1 C13_1 C14_1 C15_1 -0.2(7) . . . . ?
C11_1 C13_1 C14_1 C27_1 -179.0(4) . . . . ?
C13_1 C14_1 C15_1 C16_1 1.1(6) . . . . ?
C27_1 C14_1 C15_1 C16_1 179.9(4) . . . . ?
C13_1 C14_1 C15_1 C17_1 -176.9(4) . . . . ?
C27_1 C14_1 C15_1 C17_1 1.9(6) . . . . ?
C17_1 C15_1 C16_1 C12_1 176.5(4) . . . . ?
C14_1 C15_1 C16_1 C12_1 -1.6(6) . . . . ?
C17_1 C15_1 C16_1 C20_1 -2.8(6) . . . . ?
C14_1 C15_1 C16_1 C20_1 179.1(4) . . . . ?
C11_1 C12_1 C16_1 C15_1 1.2(6) . . . . ?
C8_1 C12_1 C16_1 C15_1 -177.3(4) . . . . ?
C11_1 C12_1 C16_1 C20_1 -179.5(4) . . . . ?
C8_1 C12_1 C16_1 C20_1 2.0(6) . . . . ?
C16_1 C15_1 C17_1 C18_1 3.1(6) . . . . ?
C14_1 C15_1 C17_1 C18_1 -178.9(4) . . . . ?
C16_1 C15_1 C17_1 C28_1 -176.2(4) . . . . ?
C14_1 C15_1 C17_1 C28_1 1.8(6) . . . . ?
C15_1 C17_1 C18_1 C19_1 0.0(7) . . . . ?
C28_1 C17_1 C18_1 C19_1 179.3(4) . . . . ?
C17_1 C18_1 C19_1 C20_1 -3.3(7) . . . . ?
C17_1 C18_1 C19_1 C21_1 177.3(4) . . . . ?
C18_1 C19_1 C20_1 C24_1 -175.9(4) . . . . ?
C21_1 C19_1 C20_1 C24_1 3.5(6) . . . . ?
C18_1 C19_1 C20_1 C16_1 3.5(6) . . . . ?
C21_1 C19_1 C20_1 C16_1 -177.1(4) . . . . ?
C15_1 C16_1 C20_1 C19_1 -0.5(6) . . . . ?
C12_1 C16_1 C20_1 C19_1 -179.7(4) . . . . ?
C15_1 C16_1 C20_1 C24_1 178.9(4) . . . . ?
C12_1 C16_1 C20_1 C24_1 -0.4(6) . . . . ?
C18_1 C19_1 C21_1 C22_1 176.6(5) . . . . ?
C20_1 C19_1 C21_1 C22_1 -2.8(7) . . . . ?
C18_1 C19_1 C21_1 C91_1 -5.9(7) . . . . ?
C20_1 C19_1 C21_1 C91_1 174.7(4) . . . . ?
C19_1 C21_1 C22_1 C23_1 0.3(8) . . . . ?
C91_1 C21_1 C22_1 C23_1 -177.2(4) . . . . ?
C2_1 C1_1 C23_1 C24_1 -0.4(7) . . . . ?
C2_1 C1_1 C23_1 C22_1 179.1(4) . . . . ?
C21_1 C22_1 C23_1 C24_1 1.5(7) . . . . ?
C21_1 C22_1 C23_1 C1_1 -178.0(5) . . . . ?
C1_1 C23_1 C24_1 C20_1 178.7(4) . . . . ?
C22_1 C23_1 C24_1 C20_1 -0.8(6) . . . . ?
C1_1 C23_1 C24_1 C4_1 -0.8(6) . . . . ?
C22_1 C23_1 C24_1 C4_1 179.8(4) . . . . ?
C19_1 C20_1 C24_1 C23_1 -1.7(6) . . . . ?
C16_1 C20_1 C24_1 C23_1 178.9(4) . . . . ?
C19_1 C20_1 C24_1 C4_1 177.7(4) . . . . ?
C16_1 C20_1 C24_1 C4_1 -1.6(6) . . . . ?
C3_1 C4_1 C24_1 C23_1 2.0(6) . . . . ?
C8_1 C4_1 C24_1 C23_1 -178.5(4) . . . . ?
C3_1 C4_1 C24_1 C20_1 -177.5(4) . . . . ?
C8_1 C4_1 C24_1 C20_1 2.1(6) . . . . ?
C26_1 N1_1 C25_1 O1_1 -176.2(4) . . . . ?
C29_1 N1_1 C25_1 O1_1 -1.5(7) . . . . ?
C26_1 N1_1 C25_1 C2_1 3.6(6) . . . . ?
C29_1 N1_1 C25_1 C2_1 178.2(4) . . . . ?
C1_1 C2_1 C25_1 O1_1 -5.6(7) . . . . ?
C3_1 C2_1 C25_1 O1_1 175.0(4) . . . . ?
C1_1 C2_1 C25_1 N1_1 174.7(4) . . . . ?
C3_1 C2_1 C25_1 N1_1 -4.7(6) . . . . ?
C25_1 N1_1 C26_1 O2_1 -179.3(4) . . . . ?
C29_1 N1_1 C26_1 O2_1 5.9(6) . . . . ?
C25_1 N1_1 C26_1 C5_1 0.9(6) . . . . ?
C29_1 N1_1 C26_1 C5_1 -173.9(4) . . . . ?
C6_1 C5_1 C26_1 O2_1 -3.3(6) . . . . ?
C3_1 C5_1 C26_1 O2_1 175.7(4) . . . . ?
C6_1 C5_1 C26_1 N1_1 176.5(4) . . . . ?
C3_1 C5_1 C26_1 N1_1 -4.5(6) . . . . ?
C28_1 N2_1 C27_1 O3_1 177.1(4) . . . . ?
C55_1 N2_1 C27_1 O3_1 -2.6(6) . . . . ?
C28_1 N2_1 C27_1 C14_1 -2.9(6) . . . . ?
C55_1 N2_1 C27_1 C14_1 177.4(4) . . . . ?
C13_1 C14_1 C27_1 O3_1 -2.6(7) . . . . ?
C15_1 C14_1 C27_1 O3_1 178.5(4) . . . . ?
C13_1 C14_1 C27_1 N2_1 177.4(4) . . . . ?
C15_1 C14_1 C27_1 N2_1 -1.5(6) . . . . ?
C27_1 N2_1 C28_1 O4_1 -173.7(4) . . . . ?
C55_1 N2_1 C28_1 O4_1 6.0(6) . . . . ?
C27_1 N2_1 C28_1 C17_1 6.5(6) . . . . ?
C55_1 N2_1 C28_1 C17_1 -173.8(4) . . . . ?
C18_1 C17_1 C28_1 O4_1 -4.8(7) . . . . ?
C15_1 C17_1 C28_1 O4_1 174.5(4) . . . . ?
C18_1 C17_1 C28_1 N2_1 175.0(4) . . . . ?
C15_1 C17_1 C28_1 N2_1 -5.7(6) . . . . ?
C25_1 N1_1 C29_1 C30_1 88.0(5) . . . . ?
C26_1 N1_1 C29_1 C30_1 -96.8(4) . . . . ?
C25_1 N1_1 C29_1 C34_1 -98.0(4) . . . . ?
C26_1 N1_1 C29_1 C34_1 77.1(4) . . . . ?
C34_1 C29_1 C30_1 C31_1 -1.5(5) . . . . ?
N1_1 C29_1 C30_1 C31_1 172.2(3) . . . . ?
C34_1 C29_1 C30_1 C35_1 179.4(5) . . . . ?
N1_1 C29_1 C30_1 C35_1 -7.0(6) . . . . ?
C34_1 C29_1 C30_1 C35A_1 -178.2(12) . . . . ?
N1_1 C29_1 C30_1 C35A_1 -4.6(13) . . . . ?
C29_1 C30_1 C31_1 C32_1 0.7(5) . . . . ?
C35_1 C30_1 C31_1 C32_1 179.9(5) . . . . ?
C35A_1 C30_1 C31_1 C32_1 177.7(11) . . . . ?
C30_1 C31_1 C32_1 C33_1 0.4(5) . . . . ?
C31_1 C32_1 C33_1 C34_1 -0.8(5) . . . . ?
C30_1 C29_1 C34_1 C33_1 1.2(4) . . . . ?
N1_1 C29_1 C34_1 C33_1 -172.6(3) . . . . ?
C30_1 C29_1 C34_1 C45_1 179.6(3) . . . . ?
N1_1 C29_1 C34_1 C45_1 5.8(4) . . . . ?
C32_1 C33_1 C34_1 C29_1 0.0(5) . . . . ?
C32_1 C33_1 C34_1 C45_1 -178.4(3) . . . . ?
C29_1 C30_1 C35_1 C40_1 117.8(7) . . . . ?
C31_1 C30_1 C35_1 C40_1 -61.3(8) . . . . ?
C29_1 C30_1 C35_1 C36_1 -69.4(8) . . . . ?
C31_1 C30_1 C35_1 C36_1 111.5(7) . . . . ?
C40_1 C35_1 C36_1 C37_1 2.1(11) . . . . ?
C30_1 C35_1 C36_1 C37_1 -170.9(7) . . . . ?
C35_1 C36_1 C37_1 C38_1 -5.2(11) . . . . ?
C36_1 C37_1 C38_1 C39_1 4.2(10) . . . . ?
C36_1 C37_1 C38_1 C41_1 -175.8(7) . . . . ?
C37_1 C38_1 C39_1 C40_1 -0.4(9) . . . . ?
C41_1 C38_1 C39_1 C40_1 179.5(6) . . . . ?
C38_1 C39_1 C40_1 C35_1 -2.5(10) . . . . ?
C36_1 C35_1 C40_1 C39_1 1.6(10) . . . . ?
C30_1 C35_1 C40_1 C39_1 174.9(6) . . . . ?
C37_1 C38_1 C41_1 C42_1 117.5(8) . . . . ?
C39_1 C38_1 C41_1 C42_1 -62.4(9) . . . . ?
C37_1 C38_1 C41_1 C44_1 -5.3(10) . . . . ?
C39_1 C38_1 C41_1 C44_1 174.7(7) . . . . ?
C37_1 C38_1 C41_1 C43_1 -123.1(8) . . . . ?
C39_1 C38_1 C41_1 C43_1 57.0(8) . . . . ?
C29_1 C34_1 C45_1 C50_1 61.7(5) . . . . ?
C33_1 C34_1 C45_1 C50_1 -119.9(4) . . . . ?
C29_1 C34_1 C45_1 C46_1 -120.9(4) . . . . ?
C33_1 C34_1 C45_1 C46_1 57.4(5) . . . . ?
C50_1 C45_1 C46_1 C47_1 1.5(6) . . . . ?
C34_1 C45_1 C46_1 C47_1 -176.0(4) . . . . ?
C45_1 C46_1 C47_1 C48_1 -2.0(8) . . . . ?
C46_1 C47_1 C48_1 C49_1 1.6(8) . . . . ?
C46_1 C47_1 C48_1 C51_1 179.3(6) . . . . ?
C47_1 C48_1 C49_1 C50_1 -0.8(8) . . . . ?
C51_1 C48_1 C49_1 C50_1 -178.4(6) . . . . ?
C48_1 C49_1 C50_1 C45_1 0.5(8) . . . . ?
C46_1 C45_1 C50_1 C49_1 -0.7(6) . . . . ?
C34_1 C45_1 C50_1 C49_1 176.7(4) . . . . ?
C49_1 C48_1 C51_1 C52_1 -130.1(7) . . . . ?
C47_1 C48_1 C51_1 C52_1 52.4(8) . . . . ?
C49_1 C48_1 C51_1 C53_1 -6.2(10) . . . . ?
C47_1 C48_1 C51_1 C53_1 176.3(7) . . . . ?
C49_1 C48_1 C51_1 C54_1 108.6(8) . . . . ?
C47_1 C48_1 C51_1 C54_1 -69.0(9) . . . . ?
C27_1 N2_1 C55_1 C56_1 92.7(4) . . . . ?
C28_1 N2_1 C55_1 C56_1 -87.0(4) . . . . ?
C27_1 N2_1 C55_1 C60_1 -94.1(4) . . . . ?
C28_1 N2_1 C55_1 C60_1 86.2(4) . . . . ?
C60_1 C55_1 C56_1 C57_1 -0.6(4) . . . . ?
N2_1 C55_1 C56_1 C57_1 172.3(3) . . . . ?
C60_1 C55_1 C56_1 C61A_1 174.3(7) . . . . ?
N2_1 C55_1 C56_1 C61A_1 -12.8(8) . . . . ?
C60_1 C55_1 C56_1 C61_1 -177.9(4) . . . . ?
N2_1 C55_1 C56_1 C61_1 -5.0(5) . . . . ?
C55_1 C56_1 C57_1 C58_1 0.5(5) . . . . ?
C61A_1 C56_1 C57_1 C58_1 -174.6(7) . . . . ?
C61_1 C56_1 C57_1 C58_1 177.9(4) . . . . ?
C56_1 C57_1 C58_1 C59_1 0.0(5) . . . . ?
C57_1 C58_1 C59_1 C60_1 -0.4(5) . . . . ?
C56_1 C55_1 C60_1 C59_1 0.2(4) . . . . ?
N2_1 C55_1 C60_1 C59_1 -172.8(3) . . . . ?
C56_1 C55_1 C60_1 C71_1 177.2(3) . . . . ?
N2_1 C55_1 C60_1 C71_1 4.2(4) . . . . ?
C58_1 C59_1 C60_1 C55_1 0.3(4) . . . . ?
C58_1 C59_1 C60_1 C71_1 -176.8(3) . . . . ?
C55_1 C56_1 C61_1 C66_1 -70.9(8) . . . . ?
C57_1 C56_1 C61_1 C66_1 111.8(8) . . . . ?
C55_1 C56_1 C61_1 C62_1 114.2(8) . . . . ?
C57_1 C56_1 C61_1 C62_1 -63.0(8) . . . . ?
C66_1 C61_1 C62_1 C63_1 0.5(11) . . . . ?
C56_1 C61_1 C62_1 C63_1 175.6(7) . . . . ?
C61_1 C62_1 C63_1 C64_1 -1.4(12) . . . . ?
C62_1 C63_1 C64_1 C65_1 0.5(11) . . . . ?
C62_1 C63_1 C64_1 C67_1 -176.4(7) . . . . ?
C63_1 C64_1 C65_1 C66_1 1.3(11) . . . . ?
C67_1 C64_1 C65_1 C66_1 178.3(7) . . . . ?
C64_1 C65_1 C66_1 C61_1 -2.2(11) . . . . ?
C62_1 C61_1 C66_1 C65_1 1.2(11) . . . . ?
C56_1 C61_1 C66_1 C65_1 -173.8(6) . . . . ?
C65_1 C64_1 C67_1 C68_1 -177.7(8) . . . . ?
C63_1 C64_1 C67_1 C68_1 -1.0(11) . . . . ?
C65_1 C64_1 C67_1 C69_1 -56.6(11) . . . . ?
C63_1 C64_1 C67_1 C69_1 120.1(9) . . . . ?
C65_1 C64_1 C67_1 C70_1 60.2(9) . . . . ?
C63_1 C64_1 C67_1 C70_1 -123.1(8) . . . . ?
C55_1 C60_1 C71_1 C76_1 63.7(5) . . . . ?
C59_1 C60_1 C71_1 C76_1 -119.4(4) . . . . ?
C55_1 C60_1 C71_1 C72_1 -119.2(4) . . . . ?
C59_1 C60_1 C71_1 C72_1 57.8(5) . . . . ?
C76_1 C71_1 C72_1 C73_1 0.6(6) . . . . ?
C60_1 C71_1 C72_1 C73_1 -176.7(4) . . . . ?
C71_1 C72_1 C73_1 C74_1 -0.5(7) . . . . ?
C72_1 C73_1 C74_1 C75_1 0.5(7) . . . . ?
C72_1 C73_1 C74_1 C77_1 177.7(5) . . . . ?
C73_1 C74_1 C75_1 C76_1 -0.8(8) . . . . ?
C77_1 C74_1 C75_1 C76_1 -177.9(6) . . . . ?
C74_1 C75_1 C76_1 C71_1 1.0(8) . . . . ?
C72_1 C71_1 C76_1 C75_1 -0.9(7) . . . . ?
C60_1 C71_1 C76_1 C75_1 176.3(4) . . . . ?
C75_1 C74_1 C77_1 C78_1 -153.7(10) . . . . ?
C73_1 C74_1 C77_1 C78_1 29.3(12) . . . . ?
C75_1 C74_1 C77_1 C79_1 -26.0(12) . . . . ?
C73_1 C74_1 C77_1 C79_1 157.1(9) . . . . ?
C75_1 C74_1 C77_1 C80_1 83.0(15) . . . . ?
C73_1 C74_1 C77_1 C80_1 -94.0(15) . . . . ?
C10_1 C9_1 C81_1 C82_1 106.8(4) . . . . ?
C7_1 C9_1 C81_1 C82_1 -73.1(5) . . . . ?
C9_1 C81_1 C82_1 C83_1 -63.5(4) . . . . ?
C81_1 C82_1 C83_1 C84A_1 -155.2(7) . . . . ?
C81_1 C82_1 C83_1 C84_1 162.3(4) . . . . ?
C82_1 C83_1 C84_1 C85_1 177.8(6) . . . . ?
C83_1 C84_1 C85_1 C86_1 -62.4(11) . . . . ?
C84_1 C85_1 C86_1 C87_1 -58.8(13) . . . . ?
C85_1 C86_1 C87_1 C88_1 -169.1(10) . . . . ?
C86_1 C87_1 C88_1 C89_1 177.9(10) . . . . ?
C87_1 C88_1 C89_1 C90_1 71.8(13) . . . . ?
C22_1 C21_1 C91_1 C92_1 103.0(5) . . . . ?
C19_1 C21_1 C91_1 C92_1 -74.5(5) . . . . ?
C21_1 C91_1 C92_1 C93_1 -60.1(4) . . . . ?
C91_1 C92_1 C93_1 C94_1 -177.5(3) . . . . ?
C92_1 C93_1 C94_1 C95_1 -179.6(4) . . . . ?
C93_1 C94_1 C95_1 C96_1 176.2(5) . . . . ?
C94_1 C95_1 C96_1 C97_1 178.7(6) . . . . ?
C95_1 C96_1 C97_1 C98_1 179.9(7) . . . . ?
C96_1 C97_1 C98_1 C99_1 173.1(10) . . . . ?
C96_1 C97_1 C98_1 C199_1 -179.0(9) . . . . ?
C97_1 C98_1 C99_1 C100_1 169.9(11) . . . . ?
C29_1 C30_1 C35A_1 C36A_1 89(2) . . . . ?
C31_1 C30_1 C35A_1 C36A_1 -88(2) . . . . ?
C29_1 C30_1 C35A_1 C40A_1 -93(3) . . . . ?
C31_1 C30_1 C35A_1 C40A_1 90(3) . . . . ?
C40A_1 C35A_1 C36A_1 C37A_1 0.0 . . . . ?
C30_1 C35A_1 C36A_1 C37A_1 178.2(19) . . . . ?
C35A_1 C36A_1 C37A_1 C38A_1 0.0 . . . . ?
C36A_1 C37A_1 C38A_1 C39A_1 0.0 . . . . ?
C36A_1 C37A_1 C38A_1 C41A_1 178.8(18) . . . . ?
C37A_1 C38A_1 C39A_1 C40A_1 0.0 . . . . ?
C41A_1 C38A_1 C39A_1 C40A_1 -178.8(17) . . . . ?
C38A_1 C39A_1 C40A_1 C35A_1 0.0 . . . . ?
C36A_1 C35A_1 C40A_1 C39A_1 0.0 . . . . ?
C30_1 C35A_1 C40A_1 C39A_1 -178(2) . . . . ?
C37A_1 C38A_1 C41A_1 C42A_1 26(3) . . . . ?
C39A_1 C38A_1 C41A_1 C42A_1 -155(3) . . . . ?
C37A_1 C38A_1 C41A_1 C44A_1 -93(3) . . . . ?
C39A_1 C38A_1 C41A_1 C44A_1 86(3) . . . . ?
C37A_1 C38A_1 C41A_1 C43A_1 146(3) . . . . ?
C39A_1 C38A_1 C41A_1 C43A_1 -35(3) . . . . ?
C55_1 C56_1 C61A_1 C62A_1 69.7(15) . . . . ?
C57_1 C56_1 C61A_1 C62A_1 -115.4(14) . . . . ?
C55_1 C56_1 C61A_1 C66A_1 -112.2(14) . . . . ?
C57_1 C56_1 C61A_1 C66A_1 62.7(15) . . . . ?
C66A_1 C61A_1 C62A_1 C63A_1 -1(2) . . . . ?
C56_1 C61A_1 C62A_1 C63A_1 176.7(13) . . . . ?
C61A_1 C62A_1 C63A_1 C64A_1 0(2) . . . . ?
C62A_1 C63A_1 C64A_1 C65A_1 2(2) . . . . ?
C62A_1 C63A_1 C64A_1 C67A_1 -176.1(15) . . . . ?
C63A_1 C64A_1 C65A_1 C66A_1 -3(2) . . . . ?
C67A_1 C64A_1 C65A_1 C66A_1 175.8(16) . . . . ?
C64A_1 C65A_1 C66A_1 C61A_1 1(2) . . . . ?
C62A_1 C61A_1 C66A_1 C65A_1 1(2) . . . . ?
C56_1 C61A_1 C66A_1 C65A_1 -177.1(15) . . . . ?
C65A_1 C64A_1 C67A_1 C69A_1 171(2) . . . . ?
C63A_1 C64A_1 C67A_1 C69A_1 -11(3) . . . . ?
C65A_1 C64A_1 C67A_1 C68A_1 50(3) . . . . ?
C63A_1 C64A_1 C67A_1 C68A_1 -132(2) . . . . ?
C65A_1 C64A_1 C67A_1 C70A_1 -65(2) . . . . ?
C63A_1 C64A_1 C67A_1 C70A_1 113(2) . . . . ?
C82_1 C83_1 C84A_1 C85A_1 165.6(13) . . . . ?
C83_1 C84A_1 C85A_1 C86A_1 164.7(16) . . . . ?
C84A_1 C85A_1 C86A_1 C87A_1 64(3) . . . . ?
C85A_1 C86A_1 C87A_1 C88A_1 57(4) . . . . ?
C86A_1 C87A_1 C88A_1 C89A_1 -175(3) . . . . ?
C87A_1 C88A_1 C89A_1 C90A_1 -166(4) . . . . ?
C97_1 C98_1 C199_1 C200_1 -48(2) . . . . ?
C18_2 C1_2 C2_2 C3_2 4.3(14) . . . . ?
C1_2 C2_2 C3_2 C4_2 -4.4(16) . . . . ?
C2_2 C3_2 C4_2 C5_2 2.7(15) . . . . ?
C3_2 C4_2 C5_2 C18_2 -0.7(11) . . . . ?
C3_2 C4_2 C5_2 C6_2 176.6(7) . . . . ?
C18_2 C5_2 C6_2 C11_2 -1.3(8) . . . . ?
C4_2 C5_2 C6_2 C11_2 -178.4(6) . . . . ?
C18_2 C5_2 C6_2 C7_2 178.0(6) . . . . ?
C4_2 C5_2 C6_2 C7_2 0.8(9) . . . . ?
C11_2 C6_2 C7_2 C8_2 0.4(9) . . . . ?
C5_2 C6_2 C7_2 C8_2 -178.9(6) . . . . ?
C6_2 C7_2 C8_2 C9_2 1.4(10) . . . . ?
C7_2 C8_2 C9_2 C10_2 -2.3(10) . . . . ?
C8_2 C9_2 C10_2 C11_2 1.4(10) . . . . ?
C7_2 C6_2 C11_2 C10_2 -1.2(8) . . . . ?
C5_2 C6_2 C11_2 C10_2 178.1(5) . . . . ?
C7_2 C6_2 C11_2 C12_2 178.9(5) . . . . ?
C5_2 C6_2 C11_2 C12_2 -1.8(8) . . . . ?
C9_2 C10_2 C11_2 C6_2 0.3(9) . . . . ?
C9_2 C10_2 C11_2 C12_2 -179.8(6) . . . . ?
C6_2 C11_2 C12_2 C13_2 -178.2(6) . . . . ?
C10_2 C11_2 C12_2 C13_2 1.9(9) . . . . ?
C6_2 C11_2 C12_2 C17_2 3.6(8) . . . . ?
C10_2 C11_2 C12_2 C17_2 -176.3(6) . . . . ?
C17_2 C12_2 C13_2 C14_2 0.9(10) . . . . ?
C11_2 C12_2 C13_2 C14_2 -177.3(6) . . . . ?
C12_2 C13_2 C14_2 C15_2 0.0(10) . . . . ?
C13_2 C14_2 C15_2 C16_2 -0.9(15) . . . . ?
C14_2 C15_2 C16_2 C17_2 0.7(16) . . . . ?
C15_2 C16_2 C17_2 C12_2 0.3(12) . . . . ?
C15_2 C16_2 C17_2 C18_2 179.8(8) . . . . ?
C13_2 C12_2 C17_2 C16_2 -1.1(10) . . . . ?
C11_2 C12_2 C17_2 C16_2 177.1(6) . . . . ?
C13_2 C12_2 C17_2 C18_2 179.4(6) . . . . ?
C11_2 C12_2 C17_2 C18_2 -2.3(9) . . . . ?
C4_2 C5_2 C18_2 C17_2 179.8(6) . . . . ?
C6_2 C5_2 C18_2 C17_2 2.5(9) . . . . ?
C4_2 C5_2 C18_2 C1_2 0.7(9) . . . . ?
C6_2 C5_2 C18_2 C1_2 -176.6(5) . . . . ?
C16_2 C17_2 C18_2 C5_2 179.8(6) . . . . ?
C12_2 C17_2 C18_2 C5_2 -0.7(10) . . . . ?
C16_2 C17_2 C18_2 C1_2 -1.1(10) . . . . ?
C12_2 C17_2 C18_2 C1_2 178.4(6) . . . . ?
C2_2 C1_2 C18_2 C5_2 -2.3(10) . . . . ?
C2_2 C1_2 C18_2 C17_2 178.6(7) . . . . ?
C7_101 C2_101 C3_101 C4_101 0.0 . . . . ?
C1_101 C2_101 C3_101 C4_101 177.6(12) . . . . ?
C2_101 C3_101 C4_101 C5_101 0.0 . . . . ?
C3_101 C4_101 C5_101 C6_101 0.0 . . . . ?
C4_101 C5_101 C6_101 C7_101 0.0 . . . . ?
C5_101 C6_101 C7_101 C2_101 0.0 . . . . ?
C3_101 C2_101 C7_101 C6_101 0.0 . . . . ?
C1_101 C2_101 C7_101 C6_101 -177.5(12) . . . . ?
C7_102 C2_102 C3_102 C4_102 0.0 . . . . ?
C1_102 C2_102 C3_102 C4_102 -174(3) . . . . ?
C2_102 C3_102 C4_102 C5_102 0.0 . . . . ?
C3_102 C4_102 C5_102 C6_102 0.0 . . . . ?
C4_102 C5_102 C6_102 C7_102 0.0 . . . . ?
C5_102 C6_102 C7_102 C2_102 0.0 . . . . ?
C3_102 C2_102 C7_102 C6_102 0.0 . . . . ?
C1_102 C2_102 C7_102 C6_102 174(3) . . . . ?
C1_103 C2_103 C3_103 C4_103 178.5(9) . . . . ?
C7_103 C2_103 C3_103 C4_103 -0.6(12) . . . . ?
C2_103 C3_103 C4_103 C5_103 0.1(14) . . . . ?
C3_103 C4_103 C5_103 C6_103 1.1(13) . . . . ?
C4_103 C5_103 C6_103 C7_103 -1.9(10) . . . . ?
C5_103 C6_103 C7_103 C2_103 1.4(10) . . . . ?
C3_103 C2_103 C7_103 C6_103 -0.1(9) . . . . ?
C1_103 C2_103 C7_103 C6_103 -179.3(7) . . . . ?
C7_104 C2_104 C3_104 C4_104 0.0 . . . . ?
C1_104 C2_104 C3_104 C4_104 -177(3) . . . . ?
C2_104 C3_104 C4_104 C5_104 0.0 . . . . ?
C3_104 C4_104 C5_104 C6_104 0.0 . . . . ?
C4_104 C5_104 C6_104 C7_104 0.0 . . . . ?
C5_104 C6_104 C7_104 C2_104 0.0 . . . . ?
C3_104 C2_104 C7_104 C6_104 0.0 . . . . ?
C1_104 C2_104 C7_104 C6_104 177(3) . . . . ?
